data_7160160
loop_
_publ_author_name
'Song, Tianhang'
'Wu, Yifan'
'Ren, Jun'
'Wang, Zhongwen'

_publ_section_title
;
 Concise syntheses of (-)-quinocarcinol methyl ester and
 (-)-oxa-quinocarcinol methyl ester.
;
_journal_issue 44
_journal_name_full 'Organic &amp; biomolecular chemistry'
_journal_page_first 8724
_journal_page_last 8729
_journal_paper_doi 10.1039/d4ob01363h
_journal_volume 22
_journal_year 2024
_chemical_absolute_configuration ad
_chemical_formula_moiety 'C H2 Cl2, 4(C20 H25 N O7)'
_chemical_formula_sum 'C81 H102 Cl2 N4 O28'
_chemical_formula_weight 1650.56
_space_group_crystal_system monoclinic
_space_group_IT_number 4
_space_group_name_Hall 'P 2yb'
_space_group_name_H-M_alt 'P 1 21 1'
_atom_sites_solution_hydrogens geom
_atom_sites_solution_primary dual
_audit_creation_date 2024-06-20
_audit_creation_method
;
Olex2 1.5
(compiled 2024.02.16 svn.r378c4104 for OlexSys, GUI svn.r6928)
;
_audit_update_record
;
2024-06-25 deposited with the CCDC.	2024-10-02 downloaded from the CCDC.
;
_cell_angle_alpha 90
_cell_angle_beta 90.6371(3)
_cell_angle_gamma 90
_cell_formula_units_Z 2
_cell_length_a 11.21139(4)
_cell_length_b 12.29166(6)
_cell_length_c 29.87147(11)
_cell_measurement_reflns_used 98088
_cell_measurement_temperature 138.15
_cell_measurement_theta_max 78.6840
_cell_measurement_theta_min 2.9440
_cell_volume 4116.23(3)
_computing_cell_refinement 'CrysAlisPro 1.171.39.46 (Rigaku OD, 2018)'
_computing_data_collection 'CrysAlisPro 1.171.39.46 (Rigaku OD, 2018)'
_computing_data_reduction 'CrysAlisPro 1.171.39.46 (Rigaku OD, 2018)'
_computing_molecular_graphics 'Olex2 1.5 (Dolomanov et al., 2009)'
_computing_publication_material 'Olex2 1.5 (Dolomanov et al., 2009)'
_computing_structure_refinement 'SHELXL 2018/3 (Sheldrick, 2015)'
_computing_structure_solution 'SHELXT  (Sheldrick, 2015)'
_diffrn_ambient_temperature 138.15
_diffrn_detector 'CCD plate'
_diffrn_measured_fraction_theta_full 0.999
_diffrn_measured_fraction_theta_max 0.985
_diffrn_measurement_details
;
List of Runs (angles in degrees, time in seconds):

  # Type    Start    End  Width  t~exp~   \w     \q     \k     \f   Frames
#--------------------------------------------------------------------------
  1  \w    -28.00  -2.00   0.50    0.50    --    5.00  72.00 -90.00   52
  2  \w    -60.00  35.00   0.50    0.50    --    5.00 -57.00 -60.00  190
  3  \w     55.00  93.00   0.50    0.50    --    5.00  72.00 -90.00   76
  4  \w      6.00  50.00   0.50    0.50    --    5.00  72.00 -90.00   88
  5  \w    -34.00  -9.00   0.50    0.50    --  -42.00 -71.00 173.70   50
  6  \w    -80.00 -54.00   0.50    0.50    --  -42.00 -71.00 173.70   52
  7  \w    -78.00   0.00   0.50    0.50    --  -48.80  57.00-120.00  156
  8  \w    -48.00 -20.00   0.50    0.50    --  -50.00 -62.00  83.17   56
  9  \w    -43.00 -18.00   0.50    0.50    --  -50.00 -66.00 -57.92   50
 10  \w   -139.00 -54.00   0.50    0.50    --  -50.00 -66.00 -57.92  170
 11  \w    -60.00 -22.00   0.50    0.50    --  -54.00 -68.00  64.84   76
 12  \w   -135.00-109.00   0.50    0.50    --  -54.00 -68.00  64.84   52
 13  \w    -51.00 -25.00   0.50    0.50    --  -54.00 -71.00-152.02   52
 14  \w   -143.00 -85.00   0.50    0.50    --  -54.00 -72.00-124.01  116
 15  \w    -46.00 -20.00   0.50    0.50    --  -54.00 -72.00-124.01   52
 16  \w    -49.00 -24.00   0.50    0.50    --  -58.00 -72.00  49.33   50
 17  \w    -51.00 -25.00   0.50    0.50    --  -58.00 -70.00 -39.83   52
 18  \w   -147.00-102.00   0.50    0.50    --  -58.00 -71.00 164.46   90
 19  \w    -66.00 -25.00   0.50    0.50    --  -58.00 -71.00 164.46   82
 20  \w    -50.00 -25.00   0.50    0.50    --  -58.00 -70.00 -56.94   50
 21  \w    -59.00 -28.00   0.50    0.50    --  -62.00 -72.00 -59.04   62
 22  \w   -151.00-121.00   0.50    0.50    --  -62.00 -72.00-104.83   60
 23  \w   -129.00 -92.00   0.50    0.50    --  -62.00 -72.00  38.62   74
 24  \w    -63.00 -29.00   0.50    0.50    --  -62.00 -72.00  38.62   68
 25  \w    -54.00 -28.00   0.50    0.50    --  -62.00 -72.00-104.83   52
 26  \w   -136.00 -94.00   0.50    0.50    --  -62.00 -71.00 -23.88   84
 27  \w   -150.00-124.00   0.50    0.50    --  -62.00 -72.00 -59.04   52
 28  \w    -56.00 -30.00   0.50    0.50    --  -62.00 -72.00 -89.92   52
 29  \w    -72.00 -32.00   0.50    0.50    --  -62.00 -71.00 -23.88   80
 30  \w    -58.00 -32.00   0.50    0.50    --  -66.00 -72.00  -1.36   52
 31  \w    -60.00 -34.00   0.50    0.50    --  -66.00 -70.00  57.48   52
 32  \w    -58.00 -32.00   0.50    0.50    --  -66.00 -72.00 147.14   52
 33  \w    -58.00 -32.00   0.50    0.50    --  -66.00 -72.00 134.66   52
 34  \w    -63.00 -32.00   0.50    0.50    --  -66.00 -72.00 158.23   62
 35  \w    -59.00 -33.00   0.50    0.50    --  -66.00 -72.00-169.58   52
 36  \w    -63.00 -33.00   0.50    0.50    --  -66.00 -71.00 110.13   60
 37  \w    -62.00 -36.00   0.50    0.50    --  -70.00 -72.00 117.68   52
 38  \w    -65.00 -39.00   0.50    0.50    --  -70.00 -69.00 135.29   52
 39  \w    -62.00 -37.00   0.50    0.50    --  -70.00 -71.00 129.55   50
 40  \w    -62.00 -37.00   0.50    0.50    --  -70.00 -70.00-132.32   50
 41  \w    -63.00 -36.00   0.50    0.50    --  -70.00 -72.00 105.06   54
 42  \w    -63.00 -37.00   0.50    0.50    --  -70.00 -71.00  30.08   52
 43  \w    -66.00 -41.00   0.50    0.50    --  -74.00 -71.00  39.25   50
 44  \w    -67.00 -41.00   0.50    0.50    --  -74.00 -72.00-163.76   52
 45  \w    -67.00 -41.00   0.50    0.50    --  -74.00 -71.00 -27.14   52
 46  \w    -66.00 -40.00   0.50    0.50    --  -74.00 -72.00 -79.32   52
 47  \w    -66.00 -41.00   0.50    0.50    --  -74.00 -70.00 -70.27   50
 48  \w    -69.00 -45.00   0.50    0.50    --  -74.00 -72.00 -45.86   48
 49  \w    -66.00 -41.00   0.50    0.50    --  -74.00 -71.00-145.42   50
 50  \w    -72.00 -46.00   0.50    0.50    --  -78.00 -68.00 106.91   52
 51  \w    -70.00 -44.00   0.50    0.50    --  -78.00 -72.00  39.04   52
 52  \w    -81.00 -48.00   0.50    0.50    --  -78.00 -67.00-100.39   66
 53  \w    -73.00 -48.00   0.50    0.50    --  -78.00 -72.00-175.29   50
 54  \w   -165.00-140.00   0.50    0.50    --  -78.00 -67.00-100.39   50
 55  \w    -71.00 -45.00   0.50    0.50    --  -78.00 -68.00 121.54   52
 56  \w    -73.00 -47.00   0.50    0.50    --  -78.00 -68.00 130.83   52
 57  \w    -73.00 -48.00   0.50    1.71    --  -82.00 -72.00 105.71   50
 58  \w    -73.00 -48.00   0.50    1.71    --  -82.00 -72.00 115.97   50
 59  \w    -75.00 -49.00   0.50    1.71    --  -82.00 -68.00  -1.57   52
 60  \w    -77.00 -52.00   0.50    1.71    --  -86.00 -72.00  10.27   50
 61  \w    -87.00 -53.00   0.50    1.71    --  -86.00 -71.00 178.82   68
 62  \w    -78.00 -60.00   0.50    1.71    --  -86.00 -71.00-120.63   36
 63  \w    -80.00 -54.00   0.50    1.71    --  -86.00 -69.00-107.42   52
 64  \w    -84.00 -58.00   0.50    1.71    --  -86.00 -67.00  80.76   52
 65  \w    -79.00 -53.00   0.50    1.71    --  -86.00 -70.00 117.66   52
 66  \w    -84.00 -59.00   0.50    1.71    --  -86.00 -67.00 -96.03   50
 67  \w    -83.00 -57.00   0.50    1.71    --  -90.00 -68.00-109.38   52
 68  \w    -82.00 -57.00   0.50    1.71    --  -90.00 -69.00  96.40   50
 69  \w    -84.00 -58.00   0.50    1.71    --  -90.00 -72.00 123.18   52
 70  \w    -84.00 -58.00   0.50    1.71    --  -90.00 -72.00 -76.60   52
 71  \w   -169.00-143.00   0.50    1.71    --  -90.00 -72.00 -76.60   52
 72  \w    -87.00 -56.00   0.50    1.71    --  -90.00 -72.00 170.23   62
 73  \w    -82.00 -64.00   0.50    1.71    --  -90.00 -72.00  60.41   36
 74  \w    -88.00 -57.00   0.50    1.71    --  -90.00 -72.00-131.07   62
 75  \w   -109.00 -60.00   0.50    1.71    --  -90.00 -72.00 142.16   98
 76  \w    -82.00 -57.00   0.50    1.71    --  -90.00 -69.00-159.33   50
 77  \w    -82.00 -57.00   0.50    1.71    --  -90.00 -71.00 111.73   50
 78  \w    -81.00 -56.00   0.50    1.71    --  -90.00 -72.00 147.09   50
 79  \w    -96.00 -61.00   0.50    1.71    --  -94.00 -68.00-156.53   70
 80  \w    -87.00 -61.00   0.50    1.71    --  -94.00 -69.00  54.73   52
 81  \w    -88.00 -62.00   0.50    1.71    --  -94.00 -68.00 -59.94   52
 82  \w    -86.00 -61.00   0.50    1.71    --  -94.00 -70.00 105.83   50
 83  \w    -87.00 -61.00   0.50    1.71    --  -94.00 -68.00 -66.44   52
 84  \w    -89.00 -64.00   0.50    1.71    --  -98.00 -72.00 -16.95   50
 85  \w    -93.00 -67.00   0.50    1.71    --  -98.00 -66.00 -38.07   52
 86  \w    -90.00 -65.00   0.50    1.71    --  -98.00 -71.00  29.24   50
 87  \w    -94.00 -76.00   0.50    1.71    -- -102.00 -72.00 -54.47   36
 88  \w    -94.00 -68.00   0.50    1.71    -- -102.00 -72.00 -30.98   52
 89  \w   -104.00 -68.00   0.50    1.71    -- -102.00 -72.00-122.28   72
 90  \w   -159.00-133.00   0.50    1.71    -- -102.00 -72.00-122.28   52
 91  \w    -93.00 -68.00   0.50    1.71    -- -102.00 -72.00 -49.07   50
 92  \w   -145.00-119.00   0.50    1.71    -- -102.00 -72.00 -49.07   52
 93  \w   -108.00 -81.00   0.50    1.71    -- -102.00 -72.00 -64.02   54
 94  \w    -93.00 -68.00   0.50    1.71    -- -102.00 -72.00 -97.56   50
 95  \w   -182.00-156.00   0.50    1.71    -- -102.00 -72.00 -97.56   52
 96  \w    -98.00 -68.00   0.50    1.71    -- -102.00 -72.00  31.93   60
 97  \w    -94.00 -76.50   0.50    1.71    -- -102.00 -69.00  63.04   35
 98  \w    -95.00 -76.50   0.50    1.71    -- -102.00 -68.00-103.45   37
 99  \w   -101.00 -78.50   0.50    1.71    -- -102.00 -72.00 -80.54   45
100  \w    -98.00 -72.00   0.50    1.71    -- -102.00 -72.00 -88.47   52
101  \w    -95.00 -77.00   0.50    1.71    -- -102.00 -71.00 107.84   36
102  \w   -101.00 -75.00   0.50    1.71    -- -106.00 -71.00 102.93   52
103  \w   -189.00 -76.00   0.50    1.71    -- -106.00 -57.00 -19.08  226
104  \w    -98.00 -72.00   0.50    1.71    -- -106.00 -72.00  60.11   52
105  \w   -119.00 -73.00   0.50    1.71    -- -106.00 -70.00  66.65   92
106  \w   -186.00-132.00   0.50    1.71    -- -106.00 -70.00  66.65  108
107  \w    -98.00 -80.50   0.50    1.71    -- -106.00 -71.00 122.58   35
108  \w   -126.00 -72.00   0.50    1.71    -- -106.00 -72.00 -15.98  108
109  \w   -190.00 -72.00   0.50    1.71    -- -106.00 -72.00 -33.17  236
110  \w    -99.00 -73.00   0.50    1.71    -- -106.00 -72.00-148.33   52
111  \w   -147.00 -73.00   0.50    1.71    -- -106.00 -71.00  93.37  148
112  \w   -152.00-102.00   0.50    1.71    -- -106.00 -71.00  33.91  100
113  \w   -169.00 -76.00   0.50    1.71    -- -110.00 -72.00 -96.07  186
114  \w   -191.00 -76.00   0.50    1.71    -- -110.00 -72.00 111.16  230
115  \w   -101.00 -76.00   0.50    1.71    -- -110.00 -72.00   0.00   50
116  \w   -101.00 -83.50   0.50    1.71    -- -110.00 -72.00 150.00   35
117  \w   -186.00 -77.00   0.50    1.71    -- -110.00 -71.00 138.89  218
118  \w   -198.00-118.00   0.50    1.71    -- -110.00 -72.00 150.00  160
119  \w    -92.00 -66.00   0.50    1.71    -- -110.00  72.00-180.00   52
120  \w   -107.00 -82.00   0.50    1.71    -- -110.00  72.00 -90.00   50
121  \w   -198.00 -80.00   0.50    1.71    -- -110.00 -66.00-120.32  236
122  \w   -104.00 -78.00   0.50    1.71    -- -110.00  72.00 -60.00   52
123  \w   -104.00 -77.00   0.50    1.71    -- -110.00 -69.00-164.83   54
124  \w   -149.00-123.00   0.50    1.71    -- -110.00 -69.00-164.83   52
125  \w   -144.00 -32.00   0.50    1.71    -- -110.00  72.00  90.00  224
126  \w   -198.00 -79.00   0.50    1.71    -- -110.00 -72.00  30.00  238
127  \w   -154.00 -78.00   0.50    1.71    -- -110.00 -71.00 -55.32  152
128  \w   -129.00 -74.00   0.50    1.71    -- -110.00  72.00 150.00  110
129  \w   -194.00-162.00   0.50    1.71    -- -110.00 -71.00 -55.32   64
130  \w   -197.00 -79.00   0.50    1.71    -- -110.00 -72.00  90.00  236
131  \w   -131.00 -25.00   0.50    1.71    -- -110.00  72.00-150.00  212
132  \w   -132.00 -81.00   0.50    1.71    -- -110.00  72.00   0.00  102
133  \w   -199.00-151.00   0.50    1.71    -- -110.00 -37.00 -51.99   96
134  \w   -101.00 -76.00   0.50    1.71    -- -110.00 -72.00 -90.00   50
135  \w   -138.00-106.00   0.50    1.71    -- -110.00 -72.00 -90.00   64
136  \w   -102.00 -84.00   0.50    1.71    -- -110.00 -72.00 157.70   36
137  \w   -198.00 -77.00   0.50    1.71    -- -110.00 -70.00-165.96  242
138  \w   -118.00 -69.00   0.50    1.71    -- -110.00  72.00-120.00   98
139  \w   -180.00 -76.00   0.50    1.71    -- -110.00 -72.00-180.00  208
140  \w   -176.00 -79.00   0.50    1.71    -- -110.00 -66.00 114.80  194
141  \w   -167.00 -80.00   0.50    1.71    -- -110.00 -71.00  54.99  174
142  \w    -56.00 -23.00   0.50    1.71    -- -110.00  72.00 120.00   66
143  \w   -107.00 -81.00   0.50    1.71    -- -110.00  72.00 120.00   52
144  \w   -101.00 -76.00   0.50    1.71    -- -110.00 -72.00-120.00   50
145  \w   -102.00 -77.00   0.50    1.71    -- -110.00 -72.00-150.00   50
146  \w   -198.00 -78.00   0.50    1.71    -- -110.00 -71.00-133.02  240
147  \w   -176.00-151.00   0.50    1.71    -- -110.00 -72.00-150.00   50
148  \w   -170.00 -76.00   0.50    1.71    -- -110.00 -72.00  17.36  188
149  \w    -96.00 -70.00   0.50    1.71    -- -110.00  72.00 -30.00   52
;
_diffrn_measurement_device 'four-circle diffractometer'
_diffrn_measurement_device_type 'Rigaku XtaLAB P200'
_diffrn_measurement_method '\w scans'
_diffrn_orient_matrix_type 'CrysAlisPro convention (1999,Acta A55,543-557)'
_diffrn_orient_matrix_UB_11 -0.1257618000
_diffrn_orient_matrix_UB_12 -0.0302015000
_diffrn_orient_matrix_UB_13 -0.0172039000
_diffrn_orient_matrix_UB_21 0.0440465000
_diffrn_orient_matrix_UB_22 0.0065145000
_diffrn_orient_matrix_UB_23 -0.0485918000
_diffrn_orient_matrix_UB_31 0.0335951000
_diffrn_orient_matrix_UB_32 -0.1214671000
_diffrn_orient_matrix_UB_33 0.0016810000
_diffrn_radiation_monochromator mirror
_diffrn_radiation_probe x-ray
_diffrn_radiation_type 'Cu K\a'
_diffrn_radiation_wavelength 1.54184
_diffrn_reflns_av_R_equivalents 0.1080
_diffrn_reflns_av_unetI/netI 0.0367
_diffrn_reflns_Laue_measured_fraction_full 0.999
_diffrn_reflns_Laue_measured_fraction_max 0.985
_diffrn_reflns_limit_h_max 14
_diffrn_reflns_limit_h_min -14
_diffrn_reflns_limit_k_max 14
_diffrn_reflns_limit_k_min -14
_diffrn_reflns_limit_l_max 37
_diffrn_reflns_limit_l_min -37
_diffrn_reflns_number 174676
_diffrn_reflns_point_group_measured_fraction_full 0.995
_diffrn_reflns_point_group_measured_fraction_max 0.972
_diffrn_reflns_theta_full 67.684
_diffrn_reflns_theta_max 79.191
_diffrn_reflns_theta_min 2.959
_diffrn_source 'Rotating-anode X-ray tube'
_diffrn_source_type 'Rigaku (Cu) X-ray Source'
_exptl_absorpt_coefficient_mu 1.411
_exptl_absorpt_correction_T_max 1.00000
_exptl_absorpt_correction_T_min 0.25016
_exptl_absorpt_correction_type multi-scan
_exptl_absorpt_process_details
;
CrysAlisPro 1.171.39.46 (Rigaku Oxford Diffraction, 2018)
Empirical absorption correction using spherical harmonics,
 implemented in SCALE3 ABSPACK scaling algorithm.
;
_exptl_crystal_density_diffrn 1.332
_exptl_crystal_description block
_exptl_crystal_F_000 1748
_exptl_crystal_size_max 0.26
_exptl_crystal_size_mid 0.2
_exptl_crystal_size_min 0.14
_refine_diff_density_max 0.486
_refine_diff_density_min -0.406
_refine_diff_density_rms 0.052
_refine_ls_abs_structure_details
;
 Flack x determined using 7496 quotients [(I+)-(I-)]/[(I+)+(I-)]
 (Parsons, Flack and Wagner, Acta Cryst. B69 (2013) 249-259).
;
_refine_ls_abs_structure_Flack 0.008(17)
_refine_ls_extinction_coef 0.00148(19)
_refine_ls_extinction_expression Fc^*^=kFc[1+0.001xFc^2^\l^3^/sin(2\q)]^-1/4^
_refine_ls_extinction_method 'SHELXL-2018/3 (Sheldrick 2018)'
_refine_ls_goodness_of_fit_ref 1.057
_refine_ls_hydrogen_treatment constr
_refine_ls_matrix_type full
_refine_ls_number_parameters 1053
_refine_ls_number_reflns 17350
_refine_ls_number_restraints 1
_refine_ls_restrained_S_all 1.057
_refine_ls_R_factor_all 0.0519
_refine_ls_R_factor_gt 0.0509
_refine_ls_shift/su_max 0.001
_refine_ls_shift/su_mean 0.000
_refine_ls_structure_factor_coef Fsqd
_refine_ls_weighting_details 'w=1/[\s^2^(Fo^2^)+(0.0972P)^2^+0.7191P] where P=(Fo^2^+2Fc^2^)/3'
_refine_ls_weighting_scheme calc
_refine_ls_wR_factor_gt 0.1391
_refine_ls_wR_factor_ref 0.1405
_reflns_Friedel_coverage 0.883
_reflns_Friedel_fraction_full 0.990
_reflns_Friedel_fraction_max 0.958
_reflns_number_gt 16787
_reflns_number_total 17350
_reflns_threshold_expression 'I > 2\s(I)'
_cod_data_source_file d4ob01363h2.cif
_cod_data_source_block p20240620a
_cod_depositor_comments 'Adding full bibliography for 7160160.cif.'
_cod_database_code 7160160
_shelx_shelxl_version_number 2018/3
_shelx_space_group_comment
;
The symmetry employed for this shelxl refinement is uniquely defined
by the following loop, which should always be used as a source of
symmetry information in preference to the above space-group names.
They are only intended as comments.
;
_shelx_estimated_absorpt_t_max 0.827
_shelx_estimated_absorpt_t_min 0.711
_reflns_odcompleteness_completeness 99.48
_reflns_odcompleteness_iscentric 1
_reflns_odcompleteness_theta 74.33
_olex2_refinement_description
;
1. Fixed Uiso
 At 1.2 times of:
  All C(H) groups, All C(H,H) groups
 At 1.5 times of:
  All C(H,H,H) groups, All O(H) groups
2.a Ternary CH refined with riding coordinates:
 C017(H017), C027(H027), C01C(H01C), C02H(H02H), C01G(H01G), C01L(H01L),
 C01S(H01S), C01Z(H01Z), C018(H018), C02L(H02), C01P(H01P), C01U(H01U),
 C019(H019), C021(H021), C02K(H4), C01X(H01X)
2.b Secondary CH2 refined with riding coordinates:
 C036(H03V,H03W), C020(H02A,H02B), C02B(H02C,H02D), C02M(H02E,H02F), C02S(H02G,
 H02K), C026(H02R,H02S), C028(H02T,H02U), C01F(H01A,H01B), C02Q(H02W,H02X),
 C01H(H01D,H01E), C01I(H01F,H01H), C01M(H01I,H01J), C02R(H2,HF), C029(H3,HG),
 C02N(H5,HH), C02O(H6,HI), C01W(H01M,H01O)
2.c Aromatic/amide H refined with riding coordinates:
 C025(H025), C02I(H02I), C02J(H02J), C02C(H02V), C01N(H01N), C01R(H01R),
 C024(H024), C01K(H01K), C01Y(H01Y), C02W(H7), C02Y(H8), C02Z(H9)
2.d Idealised Me refined as rotating group:
 C031(H03A,H03B,H03C), C02V(H02L,H02M,H02N), C02X(H02O,H02P,H02Q), C033(H03D,
 H03E,H03F), C02T(H02Y,H,HA), C02U(H02Z,HB,HC), C034(H03G,H03H,H03I), C035(H03J,
 H03K,H03L), C02P(H1,HD,HE), C030(H03M,H03N,H03O), C032(H03P,H03Q,H03R),
 C037(H03S,H03T,H03U)
2.e Idealised tetrahedral OH refined as rotating group:
 O00J(H00J), O00F(H00F), O00V(H00V), O00H(H00H)
;
_smtbx_masks_void_probe_radius 1.2
_smtbx_masks_void_truncation_radius 1.2
_olex2_submission_special_instructions 'No special instructions were received'
_oxdiff_exptl_absorpt_empirical_details
;
Empirical correction (ABSPACK) includes:
- Absorption correction using spherical harmonics
- Frame scaling
;
_oxdiff_exptl_absorpt_empirical_full_max 4.586
_oxdiff_exptl_absorpt_empirical_full_min 0.455

loop_
_space_group_symop_operation_xyz
'x, y, z'
'-x, y+1/2, -z'

loop_
_atom_site_label
_atom_site_type_symbol
_atom_site_fract_x
_atom_site_fract_y
_atom_site_fract_z
_atom_site_U_iso_or_equiv
_atom_site_adp_type
_atom_site_occupancy
_atom_site_site_symmetry_order
_atom_site_calc_flag
_atom_site_refinement_flags_posn
_atom_site_refinement_flags_adp
_atom_site_refinement_flags_occupancy
_atom_site_disorder_assembly
_atom_site_disorder_group
Cl1 Cl 1.3891(3) 0.3964(3) 0.47913(6) 0.1384(9) Uani 1 1 d . . . . .
Cl2 Cl 1.40250(16) 0.51049(14) 0.56199(6) 0.0969(5) Uani 1 1 d . . . . .
C036 C 1.4460(5) 0.3939(6) 0.53422(19) 0.0813(14) Uani 1 1 d . . . . .
H03V H 1.415612 0.329034 0.550069 0.098 Uiso 1 1 calc R U . . .
H03W H 1.534104 0.389660 0.533706 0.098 Uiso 1 1 calc R U . . .
O003 O 2.22641(17) 1.30863(19) 0.24865(7) 0.0365(4) Uani 1 1 d . . . . .
O008 O 2.0715(2) 1.18729(19) 0.37575(7) 0.0409(5) Uani 1 1 d . . . . .
O009 O 1.64080(18) 1.1905(2) 0.22729(8) 0.0436(5) Uani 1 1 d . . . . .
O11 O 2.3940(2) 1.2443(2) 0.36232(9) 0.0531(6) Uani 1 1 d . . . . .
O00C O 2.1430(2) 1.3539(2) 0.39034(7) 0.0440(5) Uani 1 1 d . . . . .
O00D O 2.36439(19) 1.4100(2) 0.33401(8) 0.0438(5) Uani 1 1 d . . . . .
O00J O 1.8430(2) 1.1152(2) 0.33302(8) 0.0480(5) Uani 1 1 d . . . . .
H00J H 1.908868 1.142911 0.340287 0.072 Uiso 1 1 calc R U . . .
N00M N 1.99615(19) 1.2234(2) 0.26941(7) 0.0301(5) Uani 1 1 d . . . . .
C014 C 1.7838(2) 1.2904(2) 0.26778(9) 0.0317(5) Uani 1 1 d . . . . .
C017 C 2.0268(2) 1.3380(2) 0.27482(9) 0.0306(5) Uani 1 1 d . . . . .
H017 H 2.013654 1.374186 0.245197 0.037 Uiso 1 1 calc R U . . .
C020 C 2.0750(2) 1.1715(3) 0.23681(10) 0.0364(6) Uani 1 1 d . . . . .
H02A H 2.059166 1.201437 0.206567 0.044 Uiso 1 1 calc R U . . .
H02B H 2.059776 1.092166 0.235968 0.044 Uiso 1 1 calc R U . . .
C025 C 1.7337(3) 1.4631(3) 0.30153(11) 0.0402(6) Uani 1 1 d . . . . .
H025 H 1.756386 1.525022 0.318631 0.048 Uiso 1 1 calc R U . . .
C027 C 2.2041(2) 1.1927(3) 0.25036(10) 0.0360(6) Uani 1 1 d . . . . .
H027 H 2.259807 1.152589 0.230344 0.043 Uiso 1 1 calc R U . . .
C031 C 2.5125(4) 1.2771(4) 0.37769(15) 0.0606(10) Uani 1 1 d . . . . .
H03A H 2.561694 1.295225 0.351824 0.091 Uiso 1 1 calc R U . . .
H03B H 2.549607 1.217214 0.394426 0.091 Uiso 1 1 calc R U . . .
H03C H 2.505852 1.340940 0.397166 0.091 Uiso 1 1 calc R U . . .
C02B C 2.2268(2) 1.1627(2) 0.29939(10) 0.0354(6) Uani 1 1 d . . . . .
H02C H 2.308482 1.133867 0.303870 0.043 Uiso 1 1 calc R U . . .
H02D H 2.168537 1.107900 0.309734 0.043 Uiso 1 1 calc R U . . .
C01C C 1.8704(2) 1.1976(2) 0.25873(9) 0.0326(5) Uani 1 1 d . . . . .
H01C H 1.864468 1.178343 0.226253 0.039 Uiso 1 1 calc R U . . .
C01D C 2.3310(3) 1.3193(3) 0.34003(9) 0.0354(6) Uani 1 1 d . . . . .
C01E C 2.1325(3) 1.2633(2) 0.36587(9) 0.0350(6) Uani 1 1 d . . . . .
C02F C 2.2105(2) 1.2719(2) 0.32417(9) 0.0318(5) Uani 1 1 d . . . . .
C02H C 2.1607(2) 1.3477(2) 0.28649(9) 0.0318(5) Uani 1 1 d . . . . .
H02H H 2.181924 1.425176 0.292957 0.038 Uiso 1 1 calc R U . . .
C02I C 1.6181(3) 1.4526(3) 0.28556(13) 0.0478(8) Uani 1 1 d . . . . .
H02I H 1.561324 1.507647 0.292086 0.057 Uiso 1 1 calc R U . . .
C02J C 1.5834(3) 1.3635(3) 0.26024(12) 0.0458(7) Uani 1 1 d . . . . .
H02J H 1.503981 1.357794 0.249069 0.055 Uiso 1 1 calc R U . . .
C02M C 1.9444(2) 1.3922(2) 0.30811(10) 0.0340(5) Uani 1 1 d . . . . .
H02E H 1.953910 1.357488 0.337832 0.041 Uiso 1 1 calc R U . . .
H02F H 1.965445 1.470107 0.311113 0.041 Uiso 1 1 calc R U . . .
C02S C 1.8400(3) 1.0959(3) 0.28617(12) 0.0405(6) Uani 1 1 d . . . . .
H02G H 1.759433 1.070201 0.277383 0.049 Uiso 1 1 calc R U . . .
H02K H 1.897541 1.037543 0.279007 0.049 Uiso 1 1 calc R U . . .
C01T C 1.6662(2) 1.2826(3) 0.25140(10) 0.0373(6) Uani 1 1 d . . . . .
C02V C 1.5207(3) 1.1740(4) 0.21291(12) 0.0513(9) Uani 1 1 d . . . . .
H02L H 1.514483 1.104792 0.196789 0.077 Uiso 1 1 calc R U . . .
H02M H 1.496320 1.233617 0.193015 0.077 Uiso 1 1 calc R U . . .
H02N H 1.468559 1.172388 0.239017 0.077 Uiso 1 1 calc R U . . .
C02X C 2.0760(4) 1.3547(4) 0.43161(12) 0.0575(9) Uani 1 1 d . . . . .
H02O H 1.990658 1.348642 0.424672 0.086 Uiso 1 1 calc R U . . .
H02P H 2.091302 1.422856 0.447695 0.086 Uiso 1 1 calc R U . . .
H02Q H 2.100937 1.293110 0.450334 0.086 Uiso 1 1 calc R U . . .
C00Z C 1.8169(2) 1.3816(2) 0.29227(9) 0.0327(5) Uani 1 1 d . . . . .
O004 O 1.8114(2) 1.69135(17) 0.10273(7) 0.0373(4) Uani 1 1 d . . . . .
O005 O 2.22820(17) 1.66178(19) 0.25426(7) 0.0364(4) Uani 1 1 d . . . . .
O006 O 1.7779(2) 1.86531(17) 0.08387(7) 0.0389(4) Uani 1 1 d . . . . .
O12 O 1.5161(2) 1.7991(2) 0.10132(9) 0.0542(6) Uani 1 1 d . . . . .
O00A O 1.66376(17) 1.8488(2) 0.22401(7) 0.0375(4) Uani 1 1 d . . . . .
O00F O 2.02170(19) 1.60051(19) 0.14931(8) 0.0412(5) Uani 1 1 d . . . . .
H00F H 1.958452 1.630636 0.140472 0.062 Uiso 1 1 calc R U . . .
O00G O 1.54686(19) 1.95624(19) 0.13711(8) 0.0410(5) Uani 1 1 d . . . . .
N00N N 1.88193(18) 1.73579(19) 0.20757(7) 0.0278(4) Uani 1 1 d . . . . .
C010 C 2.0841(2) 1.8692(2) 0.18637(9) 0.0295(5) Uani 1 1 d . . . . .
C011 C 2.2166(2) 1.7552(2) 0.22963(9) 0.0313(5) Uani 1 1 d . . . . .
C015 C 2.1018(2) 1.7759(2) 0.21188(8) 0.0280(5) Uani 1 1 d . . . . .
C026 C 1.7920(2) 1.6946(3) 0.23866(9) 0.0360(6) Uani 1 1 d . . . . .
H02R H 1.808948 1.722400 0.269173 0.043 Uiso 1 1 calc R U . . .
H02S H 1.795251 1.614141 0.239602 0.043 Uiso 1 1 calc R U . . .
C028 C 1.6429(2) 1.7010(3) 0.17468(10) 0.0352(6) Uani 1 1 d . . . . .
H02T H 1.556974 1.686385 0.169662 0.042 Uiso 1 1 calc R U . . .
H02U H 1.689476 1.636475 0.165491 0.042 Uiso 1 1 calc R U . . .
C033 C 1.4144(4) 1.8485(4) 0.07847(17) 0.0700(13) Uani 1 1 d . . . . .
H03D H 1.442517 1.905082 0.058001 0.105 Uiso 1 1 calc R U . . .
H03E H 1.361260 1.881049 0.100585 0.105 Uiso 1 1 calc R U . . .
H03F H 1.371048 1.792742 0.061431 0.105 Uiso 1 1 calc R U . . .
C01A C 1.7648(2) 1.7777(2) 0.11008(9) 0.0317(5) Uani 1 1 d . . . . .
C01B C 1.5750(3) 1.8640(2) 0.12926(10) 0.0349(6) Uani 1 1 d . . . . .
C02C C 2.3109(2) 1.8257(3) 0.22169(11) 0.0380(6) Uani 1 1 d . . . . .
H02V H 2.387818 1.811286 0.233937 0.046 Uiso 1 1 calc R U . . .
C02D C 1.6831(2) 1.8042(2) 0.14911(9) 0.0303(5) Uani 1 1 d . . . . .
C01F C 1.9613(2) 1.8935(2) 0.16833(9) 0.0321(5) Uani 1 1 d . . . . .
H01A H 1.949893 1.857349 0.138969 0.038 Uiso 1 1 calc R U . . .
H01B H 1.951988 1.972858 0.163940 0.038 Uiso 1 1 calc R U . . .
C01G C 1.8681(2) 1.8527(2) 0.20097(8) 0.0295(5) Uani 1 1 d . . . . .
H01G H 1.883255 1.889123 0.230423 0.035 Uiso 1 1 calc R U . . .
C01L C 2.0017(2) 1.6959(2) 0.22103(9) 0.0307(5) Uani 1 1 d . . . . .
H01L H 2.000943 1.680650 0.253909 0.037 Uiso 1 1 calc R U . . .
C01N C 2.1790(3) 1.9396(3) 0.17791(11) 0.0375(6) Uani 1 1 d . . . . .
H01N H 2.166416 2.002508 0.159999 0.045 Uiso 1 1 calc R U . . .
C02Q C 2.0188(2) 1.5875(2) 0.19639(11) 0.0367(6) Uani 1 1 d . . . . .
H02W H 2.094368 1.553644 0.206689 0.044 Uiso 1 1 calc R U . . .
H02X H 1.952804 1.537672 0.204124 0.044 Uiso 1 1 calc R U . . .
C01R C 2.2910(3) 1.9181(3) 0.19547(12) 0.0420(7) Uani 1 1 d . . . . .
H01R H 2.355005 1.966529 0.189663 0.050 Uiso 1 1 calc R U . . .
C01S C 1.6688(2) 1.7309(3) 0.22363(10) 0.0355(6) Uani 1 1 d . . . . .
H01S H 1.606520 1.699727 0.243593 0.043 Uiso 1 1 calc R U . . .
C02T C 2.3455(2) 1.6321(3) 0.26862(10) 0.0395(6) Uani 1 1 d . . . . .
H02Y H 2.396465 1.622842 0.242446 0.059 Uiso 1 1 calc R U . . .
H H 2.342257 1.563676 0.285389 0.059 Uiso 1 1 calc R U . . .
HA H 2.378505 1.689475 0.287901 0.059 Uiso 1 1 calc R U . . .
C02U C 1.8524(4) 1.8491(3) 0.04500(11) 0.0528(9) Uani 1 1 d . . . . .
H02Z H 1.814461 1.796121 0.024859 0.079 Uiso 1 1 calc R U . . .
HB H 1.930649 1.821684 0.054637 0.079 Uiso 1 1 calc R U . . .
HC H 1.862289 1.918366 0.029267 0.079 Uiso 1 1 calc R U . . .
C01Z C 1.7387(2) 1.8762(2) 0.18708(9) 0.0312(5) Uani 1 1 d . . . . .
H01Z H 1.729241 1.954999 0.179434 0.037 Uiso 1 1 calc R U . . .
O007 O 0.92800(19) 0.7056(2) 0.34320(7) 0.0405(5) Uani 1 1 d . . . . .
O10 O 0.7718(2) 0.6703(3) 0.46392(10) 0.0657(9) Uani 1 1 d . . . . .
O00E O 1.45321(18) 0.9569(2) 0.33377(8) 0.0422(5) Uani 1 1 d . . . . .
O00L O 1.0369(2) 0.6162(2) 0.47887(8) 0.0509(6) Uani 1 1 d . . . . .
O00S O 1.0524(3) 0.7977(2) 0.47991(7) 0.0523(6) Uani 1 1 d . . . . .
O00V O 1.2598(3) 0.9202(2) 0.44684(8) 0.0544(6) Uani 1 1 d . . . . .
H00V H 1.193640 0.891602 0.452549 0.082 Uiso 1 1 calc R U . . .
O00Y O 0.8186(3) 0.5444(3) 0.41273(11) 0.0646(8) Uani 1 1 d . . . . .
N00O N 1.12988(19) 0.82719(19) 0.37338(7) 0.0290(4) Uani 1 1 d . . . . .
C012 C 1.3518(2) 0.8118(2) 0.36684(9) 0.0313(5) Uani 1 1 d . . . . .
C016 C 1.3486(2) 0.7060(2) 0.38298(9) 0.0330(5) Uani 1 1 d . . . . .
C018 C 1.2437(2) 0.8850(2) 0.36700(9) 0.0318(5) Uani 1 1 d . . . . .
H018 H 1.239590 0.923836 0.337622 0.038 Uiso 1 1 calc R U . . .
C023 C 0.9403(3) 0.7083(3) 0.42055(10) 0.0369(6) Uani 1 1 d . . . . .
C024 C 1.5567(3) 0.6841(3) 0.36574(12) 0.0438(7) Uani 1 1 d . . . . .
H024 H 1.626712 0.640590 0.365744 0.053 Uiso 1 1 calc R U . . .
C034 C 1.1069(5) 0.6092(5) 0.51986(13) 0.0708(13) Uani 1 1 d . . . . .
H03G H 1.181043 0.650448 0.516435 0.106 Uiso 1 1 calc R U . . .
H03H H 1.125739 0.532896 0.526186 0.106 Uiso 1 1 calc R U . . .
H03I H 1.061131 0.639683 0.544662 0.106 Uiso 1 1 calc R U . . .
C035 C 0.6743(4) 0.6031(6) 0.4794(2) 0.092(2) Uani 1 1 d . . . . .
H03J H 0.613334 0.597498 0.455732 0.138 Uiso 1 1 calc R U . . .
H03K H 0.639416 0.636055 0.506067 0.138 Uiso 1 1 calc R U . . .
H03L H 0.704370 0.530333 0.486756 0.138 Uiso 1 1 calc R U . . .
C02G C 1.0162(3) 0.7157(3) 0.46276(10) 0.0408(7) Uani 1 1 d . . . . .
C01H C 1.0362(2) 0.8752(3) 0.34504(9) 0.0350(6) Uani 1 1 d . . . . .
H01D H 1.056662 0.865890 0.313106 0.042 Uiso 1 1 calc R U . . .
H01E H 1.029798 0.954034 0.351292 0.042 Uiso 1 1 calc R U . . .
C01I C 1.2310(3) 0.6608(2) 0.39816(9) 0.0335(5) Uani 1 1 d . . . . .
H01F H 1.217981 0.679839 0.429940 0.040 Uiso 1 1 calc R U . . .
H01H H 1.231200 0.580511 0.395478 0.040 Uiso 1 1 calc R U . . .
C01J C 1.4587(3) 0.8531(3) 0.34937(10) 0.0356(6) Uani 1 1 d . . . . .
C01K C 1.4519(3) 0.6415(3) 0.38273(10) 0.0390(6) Uani 1 1 d . . . . .
H01K H 1.450046 0.569356 0.394086 0.047 Uiso 1 1 calc R U . . .
C02L C 1.0057(2) 0.6654(3) 0.37804(9) 0.0343(6) Uani 1 1 d . . . . .
H02 H 1.006142 0.584050 0.377876 0.041 Uiso 1 1 calc R U . . .
C01M C 1.2542(3) 0.9700(3) 0.40406(12) 0.0421(7) Uani 1 1 d . . . . .
H01I H 1.326864 1.014203 0.399505 0.050 Uiso 1 1 calc R U . . .
H01J H 1.184400 1.019334 0.402563 0.050 Uiso 1 1 calc R U . . .
C01P C 0.9178(3) 0.8197(3) 0.35444(10) 0.0393(6) Uani 1 1 d . . . . .
H01P H 0.851599 0.854666 0.336927 0.047 Uiso 1 1 calc R U . . .
C02P C 1.5591(3) 1.0023(3) 0.31528(12) 0.0472(7) Uani 1 1 d . . . . .
H1 H 1.580469 0.962041 0.288211 0.071 Uiso 1 1 calc R U . . .
HD H 1.624387 0.997211 0.337273 0.071 Uiso 1 1 calc R U . . .
HE H 1.545136 1.078847 0.307665 0.071 Uiso 1 1 calc R U . . .
C01Q C 0.8373(3) 0.6297(3) 0.43096(13) 0.0487(8) Uani 1 1 d . . . . .
C02R C 0.8899(3) 0.8188(3) 0.40427(11) 0.0424(7) Uani 1 1 d . . . . .
H2 H 0.802896 0.823366 0.409242 0.051 Uiso 1 1 calc R U . . .
HF H 0.929684 0.880149 0.419906 0.051 Uiso 1 1 calc R U . . .
C01U C 1.1309(2) 0.7087(2) 0.36900(8) 0.0295(5) Uani 1 1 d . . . . .
H01U H 1.149803 0.691428 0.337144 0.035 Uiso 1 1 calc R U . . .
C01Y C 1.5609(3) 0.7886(3) 0.34881(11) 0.0412(7) Uani 1 1 d . . . . .
H01Y H 1.633022 0.816383 0.336889 0.049 Uiso 1 1 calc R U . . .
O13 O 2.8064(3) 1.1030(2) 0.00798(10) 0.0634(8) Uani 1 1 d . . . . .
O14 O 2.4007(2) 1.4985(3) 0.13417(9) 0.0527(6) Uani 1 1 d . . . . .
O15 O 3.0666(3) 1.1431(2) 0.01995(8) 0.0514(6) Uani 1 1 d . . . . .
O00B O 2.91126(18) 1.2247(2) 0.13875(6) 0.0393(5) Uani 1 1 d . . . . .
O00H O 2.6079(2) 1.4428(2) 0.02534(8) 0.0448(5) Uani 1 1 d . . . . .
H00H H 2.672892 1.409416 0.022804 0.067 Uiso 1 1 calc R U . . .
O00I O 3.0280(2) 1.0503(2) 0.08240(8) 0.0453(5) Uani 1 1 d . . . . .
O00K O 2.8040(3) 1.2835(2) -0.00325(7) 0.0479(6) Uani 1 1 d . . . . .
N00U N 2.71997(19) 1.3486(2) 0.10136(7) 0.0308(5) Uani 1 1 d . . . . .
C013 C 3.0057(3) 1.1228(2) 0.05706(9) 0.0337(6) Uani 1 1 d . . . . .
C019 C 2.6084(2) 1.4121(3) 0.10589(9) 0.0334(6) Uani 1 1 d . . . . .
H019 H 2.613622 1.453495 0.134663 0.040 Uiso 1 1 calc R U . . .
C021 C 2.9295(2) 1.3341(3) 0.12310(10) 0.0382(6) Uani 1 1 d . . . . .
H021 H 2.996824 1.369405 0.139828 0.046 Uiso 1 1 calc R U . . .
C022 C 2.9060(2) 1.2070(2) 0.06202(8) 0.0307(5) Uani 1 1 d . . . . .
C029 C 2.9610(2) 1.3193(2) 0.07342(10) 0.0339(5) Uani 1 1 d . . . . .
H3 H 3.048491 1.319069 0.069200 0.041 Uiso 1 1 calc R U . . .
HG H 2.925132 1.377547 0.054746 0.041 Uiso 1 1 calc R U . . .
C030 C 3.1632(4) 1.0693(3) 0.00999(14) 0.0591(10) Uani 1 1 d . . . . .
H03M H 3.190604 1.082176 -0.020594 0.089 Uiso 1 1 calc R U . . .
H03N H 3.135144 0.994089 0.012688 0.089 Uiso 1 1 calc R U . . .
H03O H 3.229312 1.081553 0.031134 0.089 Uiso 1 1 calc R U . . .
C032 C 2.3006(3) 1.5471(5) 0.15481(14) 0.0682(13) Uani 1 1 d . . . . .
H03P H 2.231318 1.542546 0.134606 0.102 Uiso 1 1 calc R U . . .
H03Q H 2.318100 1.623658 0.161339 0.102 Uiso 1 1 calc R U . . .
H03R H 2.283231 1.508795 0.182757 0.102 Uiso 1 1 calc R U . . .
C037 C 2.7413(8) 1.0877(5) -0.0336(2) 0.118(3) Uani 1 1 d . . . . .
H03S H 2.780269 1.128811 -0.057449 0.177 Uiso 1 1 calc R U . . .
H03T H 2.659318 1.113760 -0.030181 0.177 Uiso 1 1 calc R U . . .
H03U H 2.740312 1.010249 -0.041332 0.177 Uiso 1 1 calc R U . . .
C02A C 2.4958(3) 1.2345(3) 0.09498(12) 0.0447(7) Uani 1 1 d . . . . .
C02E C 2.3916(3) 1.3912(3) 0.12290(11) 0.0443(7) Uani 1 1 d . . . . .
C02K C 2.7116(2) 1.2315(3) 0.10982(9) 0.0342(6) Uani 1 1 d . . . . .
H4 H 2.687631 1.222089 0.141735 0.041 Uiso 1 1 calc R U . . .
C02N C 2.6117(3) 1.1842(3) 0.08064(12) 0.0422(7) Uani 1 1 d . . . . .
H5 H 2.626394 1.200602 0.048727 0.051 Uiso 1 1 calc R U . . .
HH H 2.608457 1.104172 0.084302 0.051 Uiso 1 1 calc R U . . .
C01O C 2.8342(3) 1.2059(3) 0.01865(9) 0.0395(6) Uani 1 1 d . . . . .
C02O C 2.8144(2) 1.3982(3) 0.12909(10) 0.0380(6) Uani 1 1 d . . . . .
H6 H 2.791010 1.397280 0.160945 0.046 Uiso 1 1 calc R U . . .
HI H 2.826547 1.474823 0.119975 0.046 Uiso 1 1 calc R U . . .
C01V C 2.4967(2) 1.3434(3) 0.10712(10) 0.0368(6) Uani 1 1 d . . . . .
C01W C 2.6041(3) 1.4945(3) 0.06779(11) 0.0385(6) Uani 1 1 d . . . . .
H01M H 2.530018 1.537863 0.069864 0.046 Uiso 1 1 calc R U . . .
H01O H 2.672652 1.544862 0.070800 0.046 Uiso 1 1 calc R U . . .
C02W C 2.3903(3) 1.1736(4) 0.09838(17) 0.0605(11) Uani 1 1 d . . . . .
H7 H 2.389091 1.099295 0.089649 0.073 Uiso 1 1 calc R U . . .
C01X C 2.8347(2) 1.1796(3) 0.10484(9) 0.0336(6) Uani 1 1 d . . . . .
H01X H 2.828898 1.098990 0.108641 0.040 Uiso 1 1 calc R U . . .
C02Y C 2.2876(3) 1.3303(4) 0.12688(14) 0.0578(11) Uani 1 1 d . . . . .
H8 H 2.216999 1.362845 0.138014 0.069 Uiso 1 1 calc R U . . .
C02Z C 2.2881(3) 1.2221(4) 0.11448(17) 0.0668(13) Uani 1 1 d . . . . .
H9 H 2.217238 1.180381 0.117051 0.080 Uiso 1 1 calc R U . . .

loop_
_atom_site_aniso_label
_atom_site_aniso_U_11
_atom_site_aniso_U_22
_atom_site_aniso_U_33
_atom_site_aniso_U_23
_atom_site_aniso_U_13
_atom_site_aniso_U_12
Cl1 0.177(2) 0.173(2) 0.0651(8) -0.0131(11) 0.0006(10) -0.0422(18)
Cl2 0.1111(11) 0.0849(10) 0.0939(9) -0.0084(7) -0.0423(8) 0.0211(8)
C036 0.075(3) 0.095(4) 0.074(3) 0.004(3) 0.001(2) -0.014(3)
O003 0.0287(9) 0.0442(12) 0.0368(10) 0.0026(8) 0.0058(7) -0.0039(8)
O008 0.0464(11) 0.0342(11) 0.0422(10) 0.0074(8) 0.0052(9) -0.0032(9)
O009 0.0274(9) 0.0564(14) 0.0470(11) -0.0048(10) 0.0007(8) -0.0063(9)
O11 0.0582(14) 0.0394(13) 0.0609(14) 0.0071(11) -0.0293(12) -0.0021(11)
O00C 0.0612(14) 0.0359(12) 0.0349(10) -0.0030(8) 0.0093(9) -0.0050(10)
O00D 0.0357(10) 0.0370(13) 0.0585(13) 0.0031(10) -0.0078(9) -0.0047(9)
O00J 0.0479(12) 0.0443(14) 0.0520(13) 0.0117(10) 0.0069(10) -0.0063(10)
N00M 0.0259(10) 0.0304(12) 0.0341(10) -0.0037(9) 0.0036(8) -0.0013(8)
C014 0.0277(11) 0.0326(14) 0.0349(12) 0.0049(10) 0.0059(9) -0.0008(10)
C017 0.0300(12) 0.0284(13) 0.0334(12) 0.0038(10) 0.0018(9) -0.0030(10)
C020 0.0291(12) 0.0428(17) 0.0374(13) -0.0087(12) 0.0047(10) 0.0000(11)
C025 0.0362(14) 0.0342(16) 0.0504(16) 0.0041(12) 0.0072(12) 0.0042(12)
C027 0.0284(12) 0.0407(16) 0.0390(13) -0.0094(12) 0.0038(10) 0.0015(11)
C031 0.061(2) 0.052(2) 0.068(2) 0.0016(18) -0.0355(19) 0.0014(17)
C02B 0.0315(12) 0.0311(15) 0.0436(14) -0.0027(11) -0.0012(10) 0.0020(10)
C01C 0.0283(12) 0.0335(14) 0.0361(12) -0.0034(10) 0.0042(9) -0.0033(10)
C01D 0.0368(13) 0.0343(15) 0.0348(13) -0.0005(11) -0.0028(10) 0.0011(11)
C01E 0.0426(14) 0.0280(14) 0.0344(13) 0.0054(10) 0.0008(11) 0.0024(11)
C02F 0.0315(12) 0.0300(14) 0.0338(12) -0.0009(10) 0.0000(9) -0.0004(10)
C02H 0.0302(12) 0.0308(14) 0.0345(12) 0.0032(10) 0.0032(10) -0.0033(10)
C02I 0.0348(15) 0.0438(19) 0.065(2) 0.0117(15) 0.0096(14) 0.0080(13)
C02J 0.0271(13) 0.057(2) 0.0531(17) 0.0117(15) 0.0040(12) 0.0043(13)
C02M 0.0328(13) 0.0278(14) 0.0415(13) -0.0025(11) 0.0010(10) 0.0005(10)
C02S 0.0344(14) 0.0335(16) 0.0537(17) -0.0006(12) 0.0051(12) -0.0053(11)
C01T 0.0286(12) 0.0460(17) 0.0374(13) 0.0042(12) 0.0053(10) -0.0031(11)
C02V 0.0284(13) 0.079(3) 0.0464(16) 0.0018(16) -0.0034(11) -0.0094(15)
C02X 0.082(3) 0.055(2) 0.0361(15) -0.0029(15) 0.0170(16) -0.0041(19)
C00Z 0.0291(12) 0.0325(14) 0.0365(13) 0.0043(10) 0.0062(10) 0.0015(10)
O004 0.0468(11) 0.0282(10) 0.0370(9) -0.0044(8) -0.0025(8) 0.0027(8)
O005 0.0254(9) 0.0449(12) 0.0389(10) 0.0061(8) -0.0029(7) -0.0006(8)
O006 0.0546(12) 0.0272(10) 0.0349(10) 0.0020(8) 0.0043(9) -0.0001(9)
O12 0.0583(14) 0.0399(14) 0.0636(15) -0.0041(11) -0.0334(12) -0.0006(11)
O00A 0.0288(9) 0.0467(12) 0.0369(10) -0.0050(9) 0.0032(7) 0.0013(8)
O00F 0.0370(10) 0.0367(12) 0.0497(12) -0.0090(9) -0.0064(9) 0.0045(8)
O00G 0.0354(10) 0.0358(12) 0.0518(12) 0.0010(9) -0.0066(9) 0.0037(8)
N00N 0.0244(10) 0.0296(11) 0.0293(10) 0.0035(8) -0.0008(8) -0.0019(8)
C010 0.0282(12) 0.0276(13) 0.0328(12) -0.0020(10) 0.0023(9) -0.0040(10)
C011 0.0265(11) 0.0351(15) 0.0322(12) -0.0045(10) 0.0010(9) -0.0010(10)
C015 0.0248(11) 0.0310(13) 0.0281(11) -0.0029(9) 0.0025(8) -0.0030(9)
C026 0.0286(12) 0.0479(17) 0.0316(12) 0.0093(11) 0.0008(9) -0.0053(11)
C028 0.0302(12) 0.0355(15) 0.0399(13) 0.0054(11) -0.0055(10) -0.0052(11)
C033 0.075(3) 0.056(2) 0.078(3) -0.001(2) -0.048(2) 0.003(2)
C01A 0.0368(13) 0.0289(14) 0.0292(11) -0.0022(10) -0.0064(10) -0.0048(10)
C01B 0.0349(13) 0.0330(15) 0.0366(13) 0.0023(11) -0.0069(10) -0.0020(11)
C02C 0.0252(11) 0.0355(16) 0.0531(16) -0.0094(12) 0.0009(11) -0.0032(10)
C02D 0.0300(11) 0.0280(13) 0.0328(12) 0.0002(10) -0.0048(9) -0.0006(10)
C01F 0.0333(13) 0.0276(14) 0.0353(12) 0.0036(10) -0.0013(10) -0.0042(10)
C01G 0.0290(12) 0.0308(14) 0.0286(11) -0.0036(10) -0.0008(9) -0.0019(10)
C01L 0.0269(11) 0.0342(14) 0.0311(11) 0.0033(10) -0.0005(9) -0.0026(10)
C01N 0.0349(13) 0.0284(14) 0.0491(15) -0.0010(11) 0.0056(11) -0.0075(11)
C02Q 0.0278(12) 0.0285(14) 0.0537(16) 0.0026(12) -0.0030(11) -0.0021(10)
C01R 0.0294(13) 0.0337(16) 0.0629(19) -0.0053(13) 0.0066(12) -0.0085(11)
C01S 0.0284(12) 0.0413(16) 0.0369(13) 0.0068(11) 0.0034(10) -0.0030(11)
C02T 0.0260(12) 0.0528(19) 0.0395(14) 0.0023(13) -0.0050(10) 0.0018(12)
C02U 0.082(3) 0.0369(18) 0.0395(15) 0.0010(13) 0.0146(16) -0.0006(17)
C01Z 0.0287(12) 0.0322(14) 0.0328(12) -0.0045(10) -0.0004(9) 0.0000(10)
O007 0.0375(10) 0.0457(13) 0.0380(10) 0.0050(9) -0.0078(8) -0.0067(9)
O10 0.0489(14) 0.081(2) 0.0684(17) 0.0339(16) 0.0271(12) 0.0124(13)
O00E 0.0333(10) 0.0401(12) 0.0531(12) 0.0053(10) 0.0042(9) -0.0039(9)
O00L 0.0621(14) 0.0552(16) 0.0355(11) 0.0083(10) 0.0010(10) 0.0152(12)
O00S 0.0712(16) 0.0548(16) 0.0311(10) -0.0046(10) 0.0061(10) 0.0035(12)
O00V 0.0659(16) 0.0520(16) 0.0452(12) -0.0153(11) -0.0031(11) -0.0076(12)
O00Y 0.0541(15) 0.062(2) 0.0772(19) 0.0218(16) 0.0007(13) -0.0181(13)
N00O 0.0284(10) 0.0288(12) 0.0297(10) 0.0017(8) -0.0008(8) 0.0017(8)
C012 0.0280(12) 0.0329(14) 0.0328(12) -0.0052(10) -0.0028(9) 0.0021(10)
C016 0.0339(13) 0.0327(14) 0.0322(12) -0.0039(10) -0.0025(9) 0.0049(11)
C018 0.0277(12) 0.0300(14) 0.0378(13) 0.0011(10) -0.0004(9) 0.0001(10)
C023 0.0339(13) 0.0404(17) 0.0364(13) 0.0070(11) 0.0067(10) 0.0022(12)
C024 0.0328(14) 0.0456(18) 0.0528(17) -0.0105(14) -0.0060(12) 0.0097(12)
C034 0.091(3) 0.082(3) 0.0392(18) 0.0077(18) -0.0112(19) 0.031(3)
C035 0.053(2) 0.127(5) 0.096(4) 0.072(4) 0.023(2) 0.012(3)
C02G 0.0446(15) 0.0476(19) 0.0305(12) 0.0028(12) 0.0090(11) 0.0082(13)
C01H 0.0319(13) 0.0379(16) 0.0351(13) 0.0085(11) -0.0025(10) 0.0023(11)
C01I 0.0363(13) 0.0313(14) 0.0330(12) 0.0015(10) 0.0009(10) 0.0046(11)
C01J 0.0324(13) 0.0362(15) 0.0381(13) -0.0031(11) -0.0021(10) -0.0012(11)
C01K 0.0384(14) 0.0374(16) 0.0411(14) -0.0035(12) -0.0048(11) 0.0083(12)
C02L 0.0347(13) 0.0379(15) 0.0302(12) 0.0021(10) -0.0013(10) -0.0025(11)
C01M 0.0398(15) 0.0314(16) 0.0550(18) -0.0074(13) 0.0000(12) 0.0017(12)
C01P 0.0304(13) 0.0453(18) 0.0420(14) 0.0093(12) -0.0037(11) 0.0000(12)
C02P 0.0403(16) 0.049(2) 0.0524(18) 0.0012(15) 0.0091(13) -0.0085(14)
C01Q 0.0360(15) 0.054(2) 0.0558(18) 0.0240(17) 0.0031(13) 0.0017(14)
C02R 0.0364(14) 0.0447(18) 0.0464(16) 0.0087(13) 0.0097(12) 0.0061(12)
C01U 0.0322(12) 0.0310(14) 0.0252(10) -0.0014(9) 0.0007(9) -0.0006(10)
C01Y 0.0274(12) 0.0472(18) 0.0490(16) -0.0099(13) -0.0011(11) 0.0014(12)
O13 0.098(2) 0.0321(13) 0.0590(15) -0.0095(11) -0.0407(15) 0.0067(13)
O14 0.0299(10) 0.0726(18) 0.0556(13) -0.0183(12) 0.0062(9) 0.0041(11)
O15 0.0752(17) 0.0398(13) 0.0397(11) 0.0083(9) 0.0240(11) 0.0207(12)
O00B 0.0337(10) 0.0573(14) 0.0269(8) 0.0016(9) -0.0033(7) 0.0018(9)
O00H 0.0522(13) 0.0442(13) 0.0379(11) 0.0032(9) -0.0019(9) -0.0016(10)
O00I 0.0471(12) 0.0436(13) 0.0453(11) 0.0153(10) 0.0064(9) 0.0104(10)
O00K 0.0725(16) 0.0378(13) 0.0332(10) 0.0047(9) -0.0082(10) 0.0102(11)
N00U 0.0246(10) 0.0337(12) 0.0339(10) -0.0042(9) -0.0007(8) -0.0044(9)
C013 0.0413(14) 0.0287(14) 0.0311(12) 0.0020(10) 0.0019(10) 0.0012(11)
C019 0.0272(12) 0.0372(15) 0.0358(12) -0.0044(11) 0.0018(9) -0.0027(11)
C021 0.0283(12) 0.0464(18) 0.0398(14) -0.0100(12) -0.0025(10) -0.0030(11)
C022 0.0354(13) 0.0274(13) 0.0293(11) 0.0024(9) 0.0009(9) 0.0011(10)
C029 0.0313(12) 0.0304(14) 0.0402(13) -0.0028(11) 0.0056(10) -0.0030(10)
C030 0.079(3) 0.045(2) 0.0538(19) 0.0025(15) 0.0273(18) 0.0212(18)
C032 0.0407(18) 0.114(4) 0.0504(19) -0.029(2) 0.0033(15) 0.017(2)
C037 0.196(7) 0.053(3) 0.102(4) -0.033(3) -0.104(5) 0.029(4)
C02A 0.0327(14) 0.0432(18) 0.0580(18) 0.0152(15) -0.0090(12) -0.0092(12)
C02E 0.0285(13) 0.063(2) 0.0417(15) 0.0067(14) -0.0010(11) -0.0008(13)
C02K 0.0308(13) 0.0354(15) 0.0362(12) 0.0073(11) 0.0003(10) -0.0060(11)
C02N 0.0367(14) 0.0303(15) 0.0592(18) 0.0061(13) -0.0099(13) -0.0086(11)
C01O 0.0557(17) 0.0312(15) 0.0315(13) -0.0026(11) -0.0062(11) 0.0065(12)
C02O 0.0271(12) 0.0472(17) 0.0396(14) -0.0158(12) -0.0012(10) -0.0030(11)
C01V 0.0259(12) 0.0484(18) 0.0361(13) 0.0061(12) -0.0010(10) -0.0055(11)
C01W 0.0324(13) 0.0350(16) 0.0482(16) -0.0004(12) 0.0025(11) -0.0038(11)
C02W 0.0361(16) 0.050(2) 0.095(3) 0.025(2) -0.0172(17) -0.0144(15)
C01X 0.0322(12) 0.0380(15) 0.0304(12) 0.0061(10) -0.0028(9) -0.0018(11)
C02Y 0.0263(14) 0.086(3) 0.061(2) 0.021(2) -0.0003(13) -0.0050(16)
C02Z 0.0321(16) 0.077(3) 0.091(3) 0.036(2) -0.0129(17) -0.0186(17)

loop_
_atom_type_symbol
_atom_type_description
_atom_type_scat_dispersion_real
_atom_type_scat_dispersion_imag
_atom_type_scat_source
C C 0.0181 0.0091 'International Tables Vol C Tables 4.2.6.8 and 6.1.1.4'
H H 0.0000 0.0000 'International Tables Vol C Tables 4.2.6.8 and 6.1.1.4'
Cl Cl 0.3639 0.7018 'International Tables Vol C Tables 4.2.6.8 and 6.1.1.4'
N N 0.0311 0.0180 'International Tables Vol C Tables 4.2.6.8 and 6.1.1.4'
O O 0.0492 0.0322 'International Tables Vol C Tables 4.2.6.8 and 6.1.1.4'

loop_
_geom_angle_atom_site_label_1
_geom_angle_atom_site_label_2
_geom_angle_atom_site_label_3
_geom_angle
_geom_angle_site_symmetry_1
_geom_angle_site_symmetry_3
_geom_angle_publ_flag
Cl1 C036 H03V 109.8 . . ?
Cl1 C036 H03W 109.8 . . ?
Cl2 C036 Cl1 109.5(4) . . ?
Cl2 C036 H03V 109.8 . . ?
Cl2 C036 H03W 109.8 . . ?
H03V C036 H03W 108.2 . . ?
C02H O003 C027 102.1(2) . . ?
C01T O009 C02V 117.8(3) . . ?
C01D O11 C031 116.2(3) . . ?
C01E O00C C02X 115.3(3) . . ?
C02S O00J H00J 109.5 . . ?
C017 N00M C020 110.5(2) . . ?
C017 N00M C01C 117.1(2) . . ?
C020 N00M C01C 110.1(2) . . ?
C01T C014 C01C 119.0(3) . . ?
C00Z C014 C01C 122.1(2) . . ?
C00Z C014 C01T 118.9(3) . . ?
N00M C017 H017 107.4 . . ?
N00M C017 C02H 109.1(2) . . ?
N00M C017 C02M 110.6(2) . . ?
C02H C017 H017 107.4 . . ?
C02M C017 H017 107.4 . . ?
C02M C017 C02H 114.6(2) . . ?
N00M C020 H02A 109.9 . . ?
N00M C020 H02B 109.9 . . ?
N00M C020 C027 109.1(2) . . ?
H02A C020 H02B 108.3 . . ?
C027 C020 H02A 109.9 . . ?
C027 C020 H02B 109.9 . . ?
C02I C025 H025 120.3 . . ?
C02I C025 C00Z 119.4(3) . . ?
C00Z C025 H025 120.3 . . ?
O003 C027 C020 108.9(2) . . ?
O003 C027 H027 110.8 . . ?
O003 C027 C02B 104.2(2) . . ?
C020 C027 H027 110.8 . . ?
C020 C027 C02B 111.2(2) . . ?
C02B C027 H027 110.8 . . ?
O11 C031 H03A 109.5 . . ?
O11 C031 H03B 109.5 . . ?
O11 C031 H03C 109.5 . . ?
H03A C031 H03B 109.5 . . ?
H03A C031 H03C 109.5 . . ?
H03B C031 H03C 109.5 . . ?
C027 C02B H02C 111.1 . . ?
C027 C02B H02D 111.1 . . ?
C027 C02B C02F 103.3(2) . . ?
H02C C02B H02D 109.1 . . ?
C02F C02B H02C 111.1 . . ?
C02F C02B H02D 111.1 . . ?
N00M C01C C014 114.1(2) . . ?
N00M C01C H01C 108.3 . . ?
N00M C01C C02S 106.1(2) . . ?
C014 C01C H01C 108.3 . . ?
C014 C01C C02S 111.7(2) . . ?
C02S C01C H01C 108.3 . . ?
O11 C01D C02F 110.5(3) . . ?
O00D C01D O11 123.8(3) . . ?
O00D C01D C02F 125.7(3) . . ?
O008 C01E O00C 124.2(3) . . ?
O008 C01E C02F 125.9(3) . . ?
O00C C01E C02F 109.8(2) . . ?
C02B C02F C02H 102.5(2) . . ?
C01D C02F C02B 111.6(2) . . ?
C01D C02F C02H 107.6(2) . . ?
C01E C02F C02B 113.6(2) . . ?
C01E C02F C01D 106.4(2) . . ?
C01E C02F C02H 115.1(2) . . ?
O003 C02H C017 107.6(2) . . ?
O003 C02H C02F 100.7(2) . . ?
O003 C02H H02H 110.3 . . ?
C017 C02H C02F 117.2(2) . . ?
C017 C02H H02H 110.3 . . ?
C02F C02H H02H 110.3 . . ?
C025 C02I H02I 119.4 . . ?
C025 C02I C02J 121.2(3) . . ?
C02J C02I H02I 119.4 . . ?
C02I C02J H02J 120.4 . . ?
C02I C02J C01T 119.1(3) . . ?
C01T C02J H02J 120.4 . . ?
C017 C02M H02E 109.7 . . ?
C017 C02M H02F 109.7 . . ?
H02E C02M H02F 108.2 . . ?
C00Z C02M C017 109.8(2) . . ?
C00Z C02M H02E 109.7 . . ?
C00Z C02M H02F 109.7 . . ?
O00J C02S C01C 112.8(3) . . ?
O00J C02S H02G 109.0 . . ?
O00J C02S H02K 109.0 . . ?
C01C C02S H02G 109.0 . . ?
C01C C02S H02K 109.0 . . ?
H02G C02S H02K 107.8 . . ?
O009 C01T C014 115.4(3) . . ?
O009 C01T C02J 123.8(3) . . ?
C02J C01T C014 120.8(3) . . ?
O009 C02V H02L 109.5 . . ?
O009 C02V H02M 109.5 . . ?
O009 C02V H02N 109.5 . . ?
H02L C02V H02M 109.5 . . ?
H02L C02V H02N 109.5 . . ?
H02M C02V H02N 109.5 . . ?
O00C C02X H02O 109.5 . . ?
O00C C02X H02P 109.5 . . ?
O00C C02X H02Q 109.5 . . ?
H02O C02X H02P 109.5 . . ?
H02O C02X H02Q 109.5 . . ?
H02P C02X H02Q 109.5 . . ?
C014 C00Z C025 120.5(3) . . ?
C014 C00Z C02M 118.9(2) . . ?
C025 C00Z C02M 120.6(3) . . ?
C011 O005 C02T 117.2(2) . . ?
C01A O006 C02U 115.1(2) . . ?
C01B O12 C033 115.2(3) . . ?
C01Z O00A C01S 101.9(2) . . ?
C02Q O00F H00F 109.5 . . ?
C026 N00N C01L 109.9(2) . . ?
C01G N00N C026 110.6(2) . . ?
C01G N00N C01L 117.3(2) . . ?
C015 C010 C01F 119.0(2) . . ?
C015 C010 C01N 120.4(3) . . ?
C01N C010 C01F 120.6(3) . . ?
O005 C011 C015 115.7(2) . . ?
O005 C011 C02C 123.2(2) . . ?
C02C C011 C015 121.1(3) . . ?
C010 C015 C011 118.6(2) . . ?
C010 C015 C01L 122.1(2) . . ?
C011 C015 C01L 119.3(2) . . ?
N00N C026 H02R 109.7 . . ?
N00N C026 H02S 109.7 . . ?
N00N C026 C01S 109.9(2) . . ?
H02R C026 H02S 108.2 . . ?
C01S C026 H02R 109.7 . . ?
C01S C026 H02S 109.7 . . ?
H02T C028 H02U 109.1 . . ?
C02D C028 H02T 111.2 . . ?
C02D C028 H02U 111.2 . . ?
C01S C028 H02T 111.2 . . ?
C01S C028 H02U 111.2 . . ?
C01S C028 C02D 102.7(2) . . ?
O12 C033 H03D 109.5 . . ?
O12 C033 H03E 109.5 . . ?
O12 C033 H03F 109.5 . . ?
H03D C033 H03E 109.5 . . ?
H03D C033 H03F 109.5 . . ?
H03E C033 H03F 109.5 . . ?
O004 C01A O006 123.4(3) . . ?
O004 C01A C02D 126.3(3) . . ?
O006 C01A C02D 110.2(2) . . ?
O12 C01B C02D 109.9(3) . . ?
O00G C01B O12 124.2(3) . . ?
O00G C01B C02D 125.9(3) . . ?
C011 C02C H02V 120.4 . . ?
C011 C02C C01R 119.1(3) . . ?
C01R C02C H02V 120.4 . . ?
C028 C02D C01Z 102.8(2) . . ?
C01A C02D C028 112.5(2) . . ?
C01A C02D C01B 106.6(2) . . ?
C01A C02D C01Z 116.0(2) . . ?
C01B C02D C028 110.5(2) . . ?
C01B C02D C01Z 108.4(2) . . ?
C010 C01F H01A 109.7 . . ?
C010 C01F H01B 109.7 . . ?
C010 C01F C01G 109.8(2) . . ?
H01A C01F H01B 108.2 . . ?
C01G C01F H01A 109.7 . . ?
C01G C01F H01B 109.7 . . ?
N00N C01G C01F 109.8(2) . . ?
N00N C01G H01G 107.8 . . ?
N00N C01G C01Z 108.8(2) . . ?
C01F C01G H01G 107.8 . . ?
C01F C01G C01Z 114.8(2) . . ?
C01Z C01G H01G 107.8 . . ?
N00N C01L C015 114.0(2) . . ?
N00N C01L H01L 108.1 . . ?
N00N C01L C02Q 106.0(2) . . ?
C015 C01L H01L 108.1 . . ?
C015 C01L C02Q 112.3(2) . . ?
C02Q C01L H01L 108.1 . . ?
C010 C01N H01N 119.9 . . ?
C01R C01N C010 120.3(3) . . ?
C01R C01N H01N 119.9 . . ?
O00F C02Q C01L 112.5(2) . . ?
O00F C02Q H02W 109.1 . . ?
O00F C02Q H02X 109.1 . . ?
C01L C02Q H02W 109.1 . . ?
C01L C02Q H02X 109.1 . . ?
H02W C02Q H02X 107.8 . . ?
C02C C01R H01R 119.7 . . ?
C01N C01R C02C 120.5(3) . . ?
C01N C01R H01R 119.7 . . ?
O00A C01S C026 109.2(2) . . ?
O00A C01S C028 103.9(2) . . ?
O00A C01S H01S 110.5 . . ?
C026 C01S C028 112.0(2) . . ?
C026 C01S H01S 110.5 . . ?
C028 C01S H01S 110.5 . . ?
O005 C02T H02Y 109.5 . . ?
O005 C02T H 109.5 . . ?
O005 C02T HA 109.5 . . ?
H02Y C02T H 109.5 . . ?
H02Y C02T HA 109.5 . . ?
H C02T HA 109.5 . . ?
O006 C02U H02Z 109.5 . . ?
O006 C02U HB 109.5 . . ?
O006 C02U HC 109.5 . . ?
H02Z C02U HB 109.5 . . ?
H02Z C02U HC 109.5 . . ?
HB C02U HC 109.5 . . ?
O00A C01Z C02D 101.1(2) . . ?
O00A C01Z C01G 108.0(2) . . ?
O00A C01Z H01Z 110.0 . . ?
C02D C01Z H01Z 110.0 . . ?
C01G C01Z C02D 117.3(2) . . ?
C01G C01Z H01Z 110.0 . . ?
C02L O007 C01P 102.4(2) . . ?
C01Q O10 C035 116.5(4) . . ?
C01J O00E C02P 117.7(3) . . ?
C02G O00L C034 116.7(3) . . ?
C01M O00V H00V 109.5 . . ?
C01H N00O C018 110.3(2) . . ?
C01U N00O C018 117.4(2) . . ?
C01U N00O C01H 110.8(2) . . ?
C016 C012 C018 122.3(2) . . ?
C016 C012 C01J 119.5(3) . . ?
C01J C012 C018 118.3(3) . . ?
C012 C016 C01I 118.4(2) . . ?
C012 C016 C01K 120.2(3) . . ?
C01K C016 C01I 121.3(3) . . ?
N00O C018 C012 114.2(2) . . ?
N00O C018 H018 108.2 . . ?
N00O C018 C01M 107.2(2) . . ?
C012 C018 H018 108.2 . . ?
C012 C018 C01M 110.8(2) . . ?
C01M C018 H018 108.2 . . ?
C02G C023 C02L 115.6(2) . . ?
C02G C023 C01Q 106.6(2) . . ?
C02G C023 C02R 114.0(3) . . ?
C01Q C023 C02L 108.2(3) . . ?
C01Q C023 C02R 110.0(3) . . ?
C02R C023 C02L 102.3(2) . . ?
C01K C024 H024 119.4 . . ?
C01Y C024 H024 119.4 . . ?
C01Y C024 C01K 121.2(3) . . ?
O00L C034 H03G 109.5 . . ?
O00L C034 H03H 109.5 . . ?
O00L C034 H03I 109.5 . . ?
H03G C034 H03H 109.5 . . ?
H03G C034 H03I 109.5 . . ?
H03H C034 H03I 109.5 . . ?
O10 C035 H03J 109.5 . . ?
O10 C035 H03K 109.5 . . ?
O10 C035 H03L 109.5 . . ?
H03J C035 H03K 109.5 . . ?
H03J C035 H03L 109.5 . . ?
H03K C035 H03L 109.5 . . ?
O00L C02G C023 109.8(3) . . ?
O00S C02G O00L 124.0(3) . . ?
O00S C02G C023 126.2(3) . . ?
N00O C01H H01D 109.8 . . ?
N00O C01H H01E 109.8 . . ?
N00O C01H C01P 109.5(2) . . ?
H01D C01H H01E 108.2 . . ?
C01P C01H H01D 109.8 . . ?
C01P C01H H01E 109.8 . . ?
C016 C01I H01F 109.9 . . ?
C016 C01I H01H 109.9 . . ?
C016 C01I C01U 109.0(2) . . ?
H01F C01I H01H 108.3 . . ?
C01U C01I H01F 109.9 . . ?
C01U C01I H01H 109.9 . . ?
O00E C01J C012 115.5(3) . . ?
O00E C01J C01Y 124.3(3) . . ?
C01Y C01J C012 120.3(3) . . ?
C016 C01K H01K 120.3 . . ?
C024 C01K C016 119.4(3) . . ?
C024 C01K H01K 120.3 . . ?
O007 C02L C023 100.7(2) . . ?
O007 C02L H02 110.1 . . ?
O007 C02L C01U 107.6(2) . . ?
C023 C02L H02 110.1 . . ?
C01U C02L C023 117.8(2) . . ?
C01U C02L H02 110.1 . . ?
O00V C01M C018 111.1(3) . . ?
O00V C01M H01I 109.4 . . ?
O00V C01M H01J 109.4 . . ?
C018 C01M H01I 109.4 . . ?
C018 C01M H01J 109.4 . . ?
H01I C01M H01J 108.0 . . ?
O007 C01P C01H 108.6(2) . . ?
O007 C01P H01P 110.8 . . ?
O007 C01P C02R 103.7(2) . . ?
C01H C01P H01P 110.8 . . ?
C01H C01P C02R 111.9(3) . . ?
C02R C01P H01P 110.8 . . ?
O00E C02P H1 109.5 . . ?
O00E C02P HD 109.5 . . ?
O00E C02P HE 109.5 . . ?
H1 C02P HD 109.5 . . ?
H1 C02P HE 109.5 . . ?
HD C02P HE 109.5 . . ?
O10 C01Q C023 109.6(4) . . ?
O00Y C01Q O10 124.6(3) . . ?
O00Y C01Q C023 125.8(3) . . ?
C023 C02R H2 111.0 . . ?
C023 C02R HF 111.0 . . ?
C01P C02R C023 103.6(3) . . ?
C01P C02R H2 111.0 . . ?
C01P C02R HF 111.0 . . ?
H2 C02R HF 109.0 . . ?
N00O C01U C01I 109.8(2) . . ?
N00O C01U C02L 108.8(2) . . ?
N00O C01U H01U 107.4 . . ?
C01I C01U H01U 107.4 . . ?
C02L C01U C01I 115.7(2) . . ?
C02L C01U H01U 107.4 . . ?
C024 C01Y C01J 119.5(3) . . ?
C024 C01Y H01Y 120.3 . . ?
C01J C01Y H01Y 120.3 . . ?
C01O O13 C037 116.2(3) . . ?
C02E O14 C032 117.2(3) . . ?
C013 O15 C030 116.5(3) . . ?
C01X O00B C021 102.6(2) . . ?
C01W O00H H00H 109.5 . . ?
C02K N00U C019 116.5(2) . . ?
C02K N00U C02O 111.0(2) . . ?
C02O N00U C019 109.5(2) . . ?
O15 C013 C022 109.6(2) . . ?
O00I C013 O15 124.1(3) . . ?
O00I C013 C022 126.2(3) . . ?
N00U C019 H019 107.7 . . ?
N00U C019 C01V 114.1(3) . . ?
N00U C019 C01W 107.5(2) . . ?
C01V C019 H019 107.7 . . ?
C01V C019 C01W 111.7(2) . . ?
C01W C019 H019 107.7 . . ?
O00B C021 H021 110.6 . . ?
O00B C021 C029 103.8(2) . . ?
O00B C021 C02O 108.8(2) . . ?
C029 C021 H021 110.6 . . ?
C02O C021 H021 110.6 . . ?
C02O C021 C029 112.2(2) . . ?
C013 C022 C029 109.5(2) . . ?
C013 C022 C01X 108.4(2) . . ?
C029 C022 C01X 102.7(2) . . ?
C01O C022 C013 107.0(2) . . ?
C01O C022 C029 113.7(2) . . ?
C01O C022 C01X 115.4(2) . . ?
C021 C029 C022 102.8(2) . . ?
C021 C029 H3 111.2 . . ?
C021 C029 HG 111.2 . . ?
C022 C029 H3 111.2 . . ?
C022 C029 HG 111.2 . . ?
H3 C029 HG 109.1 . . ?
O15 C030 H03M 109.5 . . ?
O15 C030 H03N 109.5 . . ?
O15 C030 H03O 109.5 . . ?
H03M C030 H03N 109.5 . . ?
H03M C030 H03O 109.5 . . ?
H03N C030 H03O 109.5 . . ?
O14 C032 H03P 109.5 . . ?
O14 C032 H03Q 109.5 . . ?
O14 C032 H03R 109.5 . . ?
H03P C032 H03Q 109.5 . . ?
H03P C032 H03R 109.5 . . ?
H03Q C032 H03R 109.5 . . ?
O13 C037 H03S 109.5 . . ?
O13 C037 H03T 109.5 . . ?
O13 C037 H03U 109.5 . . ?
H03S C037 H03T 109.5 . . ?
H03S C037 H03U 109.5 . . ?
H03T C037 H03U 109.5 . . ?
C01V C02A C02N 117.8(3) . . ?
C01V C02A C02W 119.9(4) . . ?
C02W C02A C02N 122.2(4) . . ?
O14 C02E C01V 115.2(3) . . ?
O14 C02E C02Y 124.0(3) . . ?
C02Y C02E C01V 120.8(4) . . ?
N00U C02K H4 107.3 . . ?
N00U C02K C02N 108.9(2) . . ?
N00U C02K C01X 109.5(2) . . ?
C02N C02K H4 107.3 . . ?
C02N C02K C01X 116.3(3) . . ?
C01X C02K H4 107.3 . . ?
C02A C02N C02K 108.1(3) . . ?
C02A C02N H5 110.1 . . ?
C02A C02N HH 110.1 . . ?
C02K C02N H5 110.1 . . ?
C02K C02N HH 110.1 . . ?
H5 C02N HH 108.4 . . ?
O13 C01O C022 109.4(2) . . ?
O00K C01O O13 123.8(3) . . ?
O00K C01O C022 126.9(3) . . ?
N00U C02O C021 109.0(2) . . ?
N00U C02O H6 109.9 . . ?
N00U C02O HI 109.9 . . ?
C021 C02O H6 109.9 . . ?
C021 C02O HI 109.9 . . ?
H6 C02O HI 108.3 . . ?
C02A C01V C019 122.5(3) . . ?
C02A C01V C02E 119.2(3) . . ?
C02E C01V C019 118.3(3) . . ?
O00H C01W C019 111.6(3) . . ?
O00H C01W H01M 109.3 . . ?
O00H C01W H01O 109.3 . . ?
C019 C01W H01M 109.3 . . ?
C019 C01W H01O 109.3 . . ?
H01M C01W H01O 108.0 . . ?
C02A C02W H7 120.1 . . ?
C02Z C02W C02A 119.8(4) . . ?
C02Z C02W H7 120.1 . . ?
O00B C01X C022 100.9(2) . . ?
O00B C01X C02K 107.7(2) . . ?
O00B C01X H01X 110.0 . . ?
C022 C01X H01X 110.0 . . ?
C02K C01X C022 117.6(2) . . ?
C02K C01X H01X 110.0 . . ?
C02E C02Y H8 120.4 . . ?
C02Z C02Y C02E 119.3(4) . . ?
C02Z C02Y H8 120.4 . . ?
C02W C02Z H9 119.5 . . ?
C02Y C02Z C02W 121.0(3) . . ?
C02Y C02Z H9 119.5 . . ?

loop_
_geom_bond_atom_site_label_1
_geom_bond_atom_site_label_2
_geom_bond_distance
_geom_bond_site_symmetry_2
_geom_bond_publ_flag
Cl1 C036 1.759(6) . ?
Cl2 C036 1.728(7) . ?
C036 H03V 0.9900 . ?
C036 H03W 0.9900 . ?
O003 C027 1.447(4) . ?
O003 C02H 1.439(3) . ?
O008 C01E 1.197(4) . ?
O009 C01T 1.371(4) . ?
O009 C02V 1.423(4) . ?
O11 C031 1.457(4) . ?
O11 C01D 1.334(4) . ?
O00C C01E 1.336(4) . ?
O00C C02X 1.450(4) . ?
O00D C01D 1.191(4) . ?
O00J H00J 0.8400 . ?
O00J C02S 1.419(4) . ?
N00M C017 1.458(4) . ?
N00M C020 1.469(3) . ?
N00M C01C 1.477(3) . ?
C014 C01C 1.524(4) . ?
C014 C01T 1.404(4) . ?
C014 C00Z 1.387(4) . ?
C017 H017 1.0000 . ?
C017 C02H 1.542(4) . ?
C017 C02M 1.519(4) . ?
C020 H02A 0.9900 . ?
C020 H02B 0.9900 . ?
C020 C027 1.520(4) . ?
C025 H025 0.9500 . ?
C025 C02I 1.382(5) . ?
C025 C00Z 1.399(4) . ?
C027 H027 1.0000 . ?
C027 C02B 1.529(4) . ?
C031 H03A 0.9800 . ?
C031 H03B 0.9800 . ?
C031 H03C 0.9800 . ?
C02B H02C 0.9900 . ?
C02B H02D 0.9900 . ?
C02B C02F 1.545(4) . ?
C01C H01C 1.0000 . ?
C01C C02S 1.534(4) . ?
C01D C02F 1.541(4) . ?
C01E C02F 1.534(4) . ?
C02F C02H 1.560(4) . ?
C02H H02H 1.0000 . ?
C02I H02I 0.9500 . ?
C02I C02J 1.385(6) . ?
C02J H02J 0.9500 . ?
C02J C01T 1.388(5) . ?
C02M H02E 0.9900 . ?
C02M H02F 0.9900 . ?
C02M C00Z 1.506(4) . ?
C02S H02G 0.9900 . ?
C02S H02K 0.9900 . ?
C02V H02L 0.9800 . ?
C02V H02M 0.9800 . ?
C02V H02N 0.9800 . ?
C02X H02O 0.9800 . ?
C02X H02P 0.9800 . ?
C02X H02Q 0.9800 . ?
O004 C01A 1.205(4) . ?
O005 C011 1.369(4) . ?
O005 C02T 1.427(3) . ?
O006 C01A 1.340(4) . ?
O006 C02U 1.451(4) . ?
O12 C033 1.455(4) . ?
O12 C01B 1.326(4) . ?
O00A C01S 1.450(4) . ?
O00A C01Z 1.434(3) . ?
O00F H00F 0.8400 . ?
O00F C02Q 1.416(4) . ?
O00G C01B 1.200(4) . ?
N00N C026 1.469(3) . ?
N00N C01G 1.459(4) . ?
N00N C01L 1.481(3) . ?
C010 C015 1.390(4) . ?
C010 C01F 1.503(4) . ?
C010 C01N 1.396(4) . ?
C011 C015 1.410(4) . ?
C011 C02C 1.389(4) . ?
C015 C01L 1.520(4) . ?
C026 H02R 0.9900 . ?
C026 H02S 0.9900 . ?
C026 C01S 1.514(4) . ?
C028 H02T 0.9900 . ?
C028 H02U 0.9900 . ?
C028 C02D 1.551(4) . ?
C028 C01S 1.532(4) . ?
C033 H03D 0.9800 . ?
C033 H03E 0.9800 . ?
C033 H03F 0.9800 . ?
C01A C02D 1.525(4) . ?
C01B C02D 1.532(4) . ?
C02C H02V 0.9500 . ?
C02C C01R 1.396(5) . ?
C02D C01Z 1.563(4) . ?
C01F H01A 0.9900 . ?
C01F H01B 0.9900 . ?
C01F C01G 1.522(4) . ?
C01G H01G 1.0000 . ?
C01G C01Z 1.532(4) . ?
C01L H01L 1.0000 . ?
C01L C02Q 1.535(4) . ?
C01N H01N 0.9500 . ?
C01N C01R 1.381(4) . ?
C02Q H02W 0.9900 . ?
C02Q H02X 0.9900 . ?
C01R H01R 0.9500 . ?
C01S H01S 1.0000 . ?
C02T H02Y 0.9800 . ?
C02T H 0.9800 . ?
C02T HA 0.9800 . ?
C02U H02Z 0.9800 . ?
C02U HB 0.9800 . ?
C02U HC 0.9800 . ?
C01Z H01Z 1.0000 . ?
O007 C02L 1.437(3) . ?
O007 C01P 1.448(4) . ?
O10 C035 1.449(6) . ?
O10 C01Q 1.332(5) . ?
O00E C01J 1.360(4) . ?
O00E C02P 1.429(4) . ?
O00L C034 1.449(5) . ?
O00L C02G 1.334(4) . ?
O00S C02G 1.199(5) . ?
O00V H00V 0.8400 . ?
O00V C01M 1.418(5) . ?
O00Y C01Q 1.199(6) . ?
N00O C018 1.475(3) . ?
N00O C01H 1.465(3) . ?
N00O C01U 1.462(4) . ?
C012 C016 1.388(4) . ?
C012 C018 1.509(4) . ?
C012 C01J 1.407(4) . ?
C016 C01I 1.506(4) . ?
C016 C01K 1.403(4) . ?
C018 H018 1.0000 . ?
C018 C01M 1.526(4) . ?
C023 C02G 1.516(4) . ?
C023 C02L 1.565(4) . ?
C023 C01Q 1.540(4) . ?
C023 C02R 1.548(4) . ?
C024 H024 0.9500 . ?
C024 C01K 1.387(5) . ?
C024 C01Y 1.382(5) . ?
C034 H03G 0.9800 . ?
C034 H03H 0.9800 . ?
C034 H03I 0.9800 . ?
C035 H03J 0.9800 . ?
C035 H03K 0.9800 . ?
C035 H03L 0.9800 . ?
C01H H01D 0.9900 . ?
C01H H01E 0.9900 . ?
C01H C01P 1.522(4) . ?
C01I H01F 0.9900 . ?
C01I H01H 0.9900 . ?
C01I C01U 1.530(4) . ?
C01J C01Y 1.394(4) . ?
C01K H01K 0.9500 . ?
C02L H02 1.0000 . ?
C02L C01U 1.528(4) . ?
C01M H01I 0.9900 . ?
C01M H01J 0.9900 . ?
C01P H01P 1.0000 . ?
C01P C02R 1.524(4) . ?
C02P H1 0.9800 . ?
C02P HD 0.9800 . ?
C02P HE 0.9800 . ?
C02R H2 0.9900 . ?
C02R HF 0.9900 . ?
C01U H01U 1.0000 . ?
C01Y H01Y 0.9500 . ?
O13 C037 1.445(5) . ?
O13 C01O 1.340(4) . ?
O14 C032 1.418(4) . ?
O14 C02E 1.365(5) . ?
O15 C013 1.333(3) . ?
O15 C030 1.446(4) . ?
O00B C021 1.438(4) . ?
O00B C01X 1.432(3) . ?
O00H H00H 0.8400 . ?
O00H C01W 1.420(4) . ?
O00I C013 1.194(4) . ?
O00K C01O 1.204(4) . ?
N00U C019 1.482(4) . ?
N00U C02K 1.465(4) . ?
N00U C02O 1.469(3) . ?
C013 C022 1.531(4) . ?
C019 H019 1.0000 . ?
C019 C01V 1.511(4) . ?
C019 C01W 1.524(4) . ?
C021 H021 1.0000 . ?
C021 C029 1.540(4) . ?
C021 C02O 1.524(4) . ?
C022 C029 1.549(4) . ?
C022 C01O 1.517(4) . ?
C022 C01X 1.553(4) . ?
C029 H3 0.9900 . ?
C029 HG 0.9900 . ?
C030 H03M 0.9800 . ?
C030 H03N 0.9800 . ?
C030 H03O 0.9800 . ?
C032 H03P 0.9800 . ?
C032 H03Q 0.9800 . ?
C032 H03R 0.9800 . ?
C037 H03S 0.9800 . ?
C037 H03T 0.9800 . ?
C037 H03U 0.9800 . ?
C02A C02N 1.506(5) . ?
C02A C01V 1.388(5) . ?
C02A C02W 1.404(4) . ?
C02E C01V 1.403(4) . ?
C02E C02Y 1.391(5) . ?
C02K H4 1.0000 . ?
C02K C02N 1.527(4) . ?
C02K C01X 1.529(4) . ?
C02N H5 0.9900 . ?
C02N HH 0.9900 . ?
C02O H6 0.9900 . ?
C02O HI 0.9900 . ?
C01W H01M 0.9900 . ?
C01W H01O 0.9900 . ?
C02W H7 0.9500 . ?
C02W C02Z 1.382(7) . ?
C01X H01X 1.0000 . ?
C02Y H8 0.9500 . ?
C02Y C02Z 1.381(8) . ?
C02Z H9 0.9500 . ?

loop_
_geom_torsion_atom_site_label_1
_geom_torsion_atom_site_label_2
_geom_torsion_atom_site_label_3
_geom_torsion_atom_site_label_4
_geom_torsion
_geom_torsion_site_symmetry_1
_geom_torsion_site_symmetry_2
_geom_torsion_site_symmetry_3
_geom_torsion_site_symmetry_4
_geom_torsion_publ_flag
O003 C027 C02B C02F 22.3(3) . . . . ?
O008 C01E C02F C02B -12.4(4) . . . . ?
O008 C01E C02F C01D -135.6(3) . . . . ?
O008 C01E C02F C02H 105.4(3) . . . . ?
O11 C01D C02F C02B -50.5(3) . . . . ?
O11 C01D C02F C01E 74.0(3) . . . . ?
O11 C01D C02F C02H -162.2(2) . . . . ?
O00C C01E C02F C02B 167.1(2) . . . . ?
O00C C01E C02F C01D 43.9(3) . . . . ?
O00C C01E C02F C02H -75.2(3) . . . . ?
O00D C01D C02F C02B 130.2(3) . . . . ?
O00D C01D C02F C01E -105.3(3) . . . . ?
O00D C01D C02F C02H 18.6(4) . . . . ?
N00M C017 C02H O003 64.6(3) . . . . ?
N00M C017 C02H C02F -47.8(3) . . . . ?
N00M C017 C02M C00Z -58.6(3) . . . . ?
N00M C020 C027 O003 -63.1(3) . . . . ?
N00M C020 C027 C02B 51.1(3) . . . . ?
N00M C01C C02S O00J 65.4(3) . . . . ?
C014 C01C C02S O00J -59.5(3) . . . . ?
C017 N00M C020 C027 53.0(3) . . . . ?
C017 N00M C01C C014 -16.5(3) . . . . ?
C017 N00M C01C C02S -139.9(2) . . . . ?
C017 C02M C00Z C014 31.5(3) . . . . ?
C017 C02M C00Z C025 -147.6(3) . . . . ?
C020 N00M C017 C02H -53.7(3) . . . . ?
C020 N00M C017 C02M 179.3(2) . . . . ?
C020 N00M C01C C014 -143.8(2) . . . . ?
C020 N00M C01C C02S 92.8(3) . . . . ?
C020 C027 C02B C02F -94.9(3) . . . . ?
C025 C02I C02J C01T 1.0(5) . . . . ?
C027 O003 C02H C017 -71.2(3) . . . . ?
C027 O003 C02H C02F 52.0(2) . . . . ?
C027 C02B C02F C01D -106.3(2) . . . . ?
C027 C02B C02F C01E 133.3(2) . . . . ?
C027 C02B C02F C02H 8.5(3) . . . . ?
C031 O11 C01D O00D -3.2(5) . . . . ?
C031 O11 C01D C02F 177.6(3) . . . . ?
C02B C02F C02H O003 -36.6(2) . . . . ?
C02B C02F C02H C017 79.7(3) . . . . ?
C01C N00M C017 C02H 179.1(2) . . . . ?
C01C N00M C017 C02M 52.2(3) . . . . ?
C01C N00M C020 C027 -176.1(2) . . . . ?
C01C C014 C01T O009 -1.4(4) . . . . ?
C01C C014 C01T C02J 177.7(3) . . . . ?
C01C C014 C00Z C025 -177.3(3) . . . . ?
C01C C014 C00Z C02M 3.7(4) . . . . ?
C01D C02F C02H O003 81.2(3) . . . . ?
C01D C02F C02H C017 -162.5(2) . . . . ?
C01E C02F C02H O003 -160.4(2) . . . . ?
C01E C02F C02H C017 -44.1(3) . . . . ?
C02H O003 C027 C020 71.3(3) . . . . ?
C02H O003 C027 C02B -47.4(2) . . . . ?
C02H C017 C02M C00Z 177.6(2) . . . . ?
C02I C025 C00Z C014 -0.8(4) . . . . ?
C02I C025 C00Z C02M 178.3(3) . . . . ?
C02I C02J C01T O009 179.0(3) . . . . ?
C02I C02J C01T C014 0.0(5) . . . . ?
C02M C017 C02H O003 -170.8(2) . . . . ?
C02M C017 C02H C02F 76.8(3) . . . . ?
C01T C014 C01C N00M 168.4(2) . . . . ?
C01T C014 C01C C02S -71.3(3) . . . . ?
C01T C014 C00Z C025 1.7(4) . . . . ?
C01T C014 C00Z C02M -177.4(3) . . . . ?
C02V O009 C01T C014 175.1(3) . . . . ?
C02V O009 C01T C02J -4.0(4) . . . . ?
C02X O00C C01E O008 1.3(5) . . . . ?
C02X O00C C01E C02F -178.2(3) . . . . ?
C00Z C014 C01C N00M -12.6(4) . . . . ?
C00Z C014 C01C C02S 107.7(3) . . . . ?
C00Z C014 C01T O009 179.6(2) . . . . ?
C00Z C014 C01T C02J -1.3(4) . . . . ?
C00Z C025 C02I C02J -0.6(5) . . . . ?
O004 C01A C02D C028 -11.7(4) . . . . ?
O004 C01A C02D C01B -133.0(3) . . . . ?
O004 C01A C02D C01Z 106.2(3) . . . . ?
O005 C011 C015 C010 -179.7(2) . . . . ?
O005 C011 C015 C01L 0.1(4) . . . . ?
O005 C011 C02C C01R 178.8(3) . . . . ?
O006 C01A C02D C028 167.7(2) . . . . ?
O006 C01A C02D C01B 46.5(3) . . . . ?
O006 C01A C02D C01Z -74.3(3) . . . . ?
O12 C01B C02D C028 -59.5(3) . . . . ?
O12 C01B C02D C01A 63.1(3) . . . . ?
O12 C01B C02D C01Z -171.4(2) . . . . ?
O00G C01B C02D C028 121.1(3) . . . . ?
O00G C01B C02D C01A -116.3(3) . . . . ?
O00G C01B C02D C01Z 9.2(4) . . . . ?
N00N C026 C01S O00A -61.5(3) . . . . ?
N00N C026 C01S C028 53.0(3) . . . . ?
N00N C01G C01Z O00A 65.6(3) . . . . ?
N00N C01G C01Z C02D -47.7(3) . . . . ?
N00N C01L C02Q O00F 64.5(3) . . . . ?
C010 C015 C01L N00N -10.4(4) . . . . ?
C010 C015 C01L C02Q 110.1(3) . . . . ?
C010 C01F C01G N00N -59.2(3) . . . . ?
C010 C01F C01G C01Z 178.0(2) . . . . ?
C010 C01N C01R C02C 0.3(5) . . . . ?
C011 C015 C01L N00N 169.8(2) . . . . ?
C011 C015 C01L C02Q -69.7(3) . . . . ?
C011 C02C C01R C01N 0.5(5) . . . . ?
C015 C010 C01F C01G 32.8(3) . . . . ?
C015 C010 C01N C01R -1.1(4) . . . . ?
C015 C011 C02C C01R -0.4(4) . . . . ?
C015 C01L C02Q O00F -60.5(3) . . . . ?
C026 N00N C01G C01F -179.4(2) . . . . ?
C026 N00N C01G C01Z -53.1(3) . . . . ?
C026 N00N C01L C015 -146.0(2) . . . . ?
C026 N00N C01L C02Q 90.0(3) . . . . ?
C028 C02D C01Z O00A -34.3(3) . . . . ?
C028 C02D C01Z C01G 82.7(3) . . . . ?
C033 O12 C01B O00G 2.4(5) . . . . ?
C033 O12 C01B C02D -177.0(3) . . . . ?
C01A C02D C01Z O00A -157.4(2) . . . . ?
C01A C02D C01Z C01G -40.4(3) . . . . ?
C01B C02D C01Z O00A 82.7(3) . . . . ?
C01B C02D C01Z C01G -160.2(2) . . . . ?
C02C C011 C015 C010 -0.5(4) . . . . ?
C02C C011 C015 C01L 179.4(3) . . . . ?
C02D C028 C01S O00A 25.4(3) . . . . ?
C02D C028 C01S C026 -92.3(3) . . . . ?
C01F C010 C015 C011 -178.4(2) . . . . ?
C01F C010 C015 C01L 1.8(4) . . . . ?
C01F C010 C01N C01R 178.5(3) . . . . ?
C01F C01G C01Z O00A -171.1(2) . . . . ?
C01F C01G C01Z C02D 75.7(3) . . . . ?
C01G N00N C026 C01S 51.6(3) . . . . ?
C01G N00N C01L C015 -18.5(3) . . . . ?
C01G N00N C01L C02Q -142.5(2) . . . . ?
C01L N00N C026 C01S -177.3(2) . . . . ?
C01L N00N C01G C01F 53.4(3) . . . . ?
C01L N00N C01G C01Z 179.7(2) . . . . ?
C01N C010 C015 C011 1.2(4) . . . . ?
C01N C010 C015 C01L -178.6(2) . . . . ?
C01N C010 C01F C01G -146.8(3) . . . . ?
C01S O00A C01Z C02D 51.6(2) . . . . ?
C01S O00A C01Z C01G -72.0(3) . . . . ?
C01S C028 C02D C01A 130.6(2) . . . . ?
C01S C028 C02D C01B -110.3(2) . . . . ?
C01S C028 C02D C01Z 5.2(3) . . . . ?
C02T O005 C011 C015 173.4(2) . . . . ?
C02T O005 C011 C02C -5.9(4) . . . . ?
C02U O006 C01A O004 0.6(4) . . . . ?
C02U O006 C01A C02D -178.9(3) . . . . ?
C01Z O00A C01S C026 70.4(3) . . . . ?
C01Z O00A C01S C028 -49.2(2) . . . . ?
O007 C02L C01U N00O 65.0(3) . . . . ?
O007 C02L C01U C01I -170.8(2) . . . . ?
O007 C01P C02R C023 23.9(3) . . . . ?
O00E C01J C01Y C024 179.7(3) . . . . ?
N00O C018 C01M O00V 63.3(3) . . . . ?
N00O C01H C01P O007 -61.9(3) . . . . ?
N00O C01H C01P C02R 52.0(3) . . . . ?
C012 C016 C01I C01U 33.6(3) . . . . ?
C012 C016 C01K C024 -0.7(4) . . . . ?
C012 C018 C01M O00V -61.9(3) . . . . ?
C012 C01J C01Y C024 -0.3(4) . . . . ?
C016 C012 C018 N00O -16.3(4) . . . . ?
C016 C012 C018 C01M 104.8(3) . . . . ?
C016 C012 C01J O00E 179.2(2) . . . . ?
C016 C012 C01J C01Y -0.8(4) . . . . ?
C016 C01I C01U N00O -60.1(3) . . . . ?
C016 C01I C01U C02L 176.2(2) . . . . ?
C018 N00O C01H C01P -176.1(2) . . . . ?
C018 N00O C01U C01I 50.9(3) . . . . ?
C018 N00O C01U C02L 178.5(2) . . . . ?
C018 C012 C016 C01I 4.3(4) . . . . ?
C018 C012 C016 C01K -179.1(3) . . . . ?
C018 C012 C01J O00E -0.5(4) . . . . ?
C018 C012 C01J C01Y 179.6(3) . . . . ?
C023 C02L C01U N00O -47.8(3) . . . . ?
C023 C02L C01U C01I 76.4(3) . . . . ?
C034 O00L C02G O00S 0.5(5) . . . . ?
C034 O00L C02G C023 -178.9(3) . . . . ?
C035 O10 C01Q O00Y 2.5(5) . . . . ?
C035 O10 C01Q C023 -176.9(3) . . . . ?
C02G C023 C02L O007 -159.7(3) . . . . ?
C02G C023 C02L C01U -43.0(4) . . . . ?
C02G C023 C01Q O10 62.0(3) . . . . ?
C02G C023 C01Q O00Y -117.4(4) . . . . ?
C02G C023 C02R C01P 132.2(3) . . . . ?
C01H N00O C018 C012 -141.1(2) . . . . ?
C01H N00O C018 C01M 95.7(3) . . . . ?
C01H N00O C01U C01I 178.9(2) . . . . ?
C01H N00O C01U C02L -53.5(3) . . . . ?
C01H C01P C02R C023 -93.0(3) . . . . ?
C01I C016 C01K C024 175.8(3) . . . . ?
C01J C012 C016 C01I -175.3(2) . . . . ?
C01J C012 C016 C01K 1.3(4) . . . . ?
C01J C012 C018 N00O 163.3(2) . . . . ?
C01J C012 C018 C01M -75.6(3) . . . . ?
C01K C016 C01I C01U -142.9(3) . . . . ?
C01K C024 C01Y C01J 0.9(5) . . . . ?
C02L O007 C01P C01H 70.8(3) . . . . ?
C02L O007 C01P C02R -48.3(3) . . . . ?
C02L C023 C02G O00L -73.4(3) . . . . ?
C02L C023 C02G O00S 107.2(4) . . . . ?
C02L C023 C01Q O10 -173.1(3) . . . . ?
C02L C023 C01Q O00Y 7.5(4) . . . . ?
C02L C023 C02R C01P 6.7(3) . . . . ?
C01P O007 C02L C023 51.8(3) . . . . ?
C01P O007 C02L C01U -72.1(3) . . . . ?
C02P O00E C01J C012 -179.4(3) . . . . ?
C02P O00E C01J C01Y 0.6(4) . . . . ?
C01Q C023 C02G O00L 46.8(3) . . . . ?
C01Q C023 C02G O00S -132.6(3) . . . . ?
C01Q C023 C02L O007 81.0(3) . . . . ?
C01Q C023 C02L C01U -162.4(2) . . . . ?
C01Q C023 C02R C01P -108.1(3) . . . . ?
C02R C023 C02G O00L 168.4(2) . . . . ?
C02R C023 C02G O00S -11.0(4) . . . . ?
C02R C023 C02L O007 -35.1(3) . . . . ?
C02R C023 C02L C01U 81.5(3) . . . . ?
C02R C023 C01Q O10 -62.1(3) . . . . ?
C02R C023 C01Q O00Y 118.5(4) . . . . ?
C01U N00O C018 C012 -12.9(3) . . . . ?
C01U N00O C018 C01M -136.0(2) . . . . ?
C01U N00O C01H C01P 52.1(3) . . . . ?
C01Y C024 C01K C016 -0.4(5) . . . . ?
O14 C02E C01V C019 2.4(4) . . . . ?
O14 C02E C01V C02A 179.8(3) . . . . ?
O14 C02E C02Y C02Z 180.0(4) . . . . ?
O15 C013 C022 C029 -70.0(3) . . . . ?
O15 C013 C022 C01O 53.6(3) . . . . ?
O15 C013 C022 C01X 178.7(3) . . . . ?
O00B C021 C029 C022 23.0(3) . . . . ?
O00B C021 C02O N00U -62.5(3) . . . . ?
O00I C013 C022 C029 109.1(3) . . . . ?
O00I C013 C022 C01O -127.3(3) . . . . ?
O00I C013 C022 C01X -2.2(4) . . . . ?
N00U C019 C01V C02A -13.9(4) . . . . ?
N00U C019 C01V C02E 163.5(3) . . . . ?
N00U C019 C01W O00H 58.6(3) . . . . ?
N00U C02K C02N C02A -63.7(3) . . . . ?
N00U C02K C01X O00B 63.6(3) . . . . ?
N00U C02K C01X C022 -49.4(3) . . . . ?
C013 C022 C029 C021 -107.4(2) . . . . ?
C013 C022 C01O O13 49.2(3) . . . . ?
C013 C022 C01O O00K -131.7(4) . . . . ?
C013 C022 C01X O00B 80.0(3) . . . . ?
C013 C022 C01X C02K -163.3(2) . . . . ?
C019 N00U C02K C02N 53.3(3) . . . . ?
C019 N00U C02K C01X -178.6(2) . . . . ?
C019 N00U C02O C021 -178.4(2) . . . . ?
C021 O00B C01X C022 52.2(2) . . . . ?
C021 O00B C01X C02K -71.6(2) . . . . ?
C029 C021 C02O N00U 51.7(3) . . . . ?
C029 C022 C01O O13 170.3(3) . . . . ?
C029 C022 C01O O00K -10.7(5) . . . . ?
C029 C022 C01X O00B -35.9(3) . . . . ?
C029 C022 C01X C02K 80.9(3) . . . . ?
C030 O15 C013 O00I 1.9(5) . . . . ?
C030 O15 C013 C022 -179.0(3) . . . . ?
C032 O14 C02E C01V -173.3(3) . . . . ?
C032 O14 C02E C02Y 5.8(5) . . . . ?
C037 O13 C01O O00K 3.1(7) . . . . ?
C037 O13 C01O C022 -177.8(5) . . . . ?
C02A C02W C02Z C02Y 0.7(7) . . . . ?
C02E C02Y C02Z C02W 0.2(6) . . . . ?
C02K N00U C019 C01V -14.7(3) . . . . ?
C02K N00U C019 C01W -139.2(2) . . . . ?
C02K N00U C02O C021 51.6(3) . . . . ?
C02N C02A C01V C019 0.7(4) . . . . ?
C02N C02A C01V C02E -176.6(3) . . . . ?
C02N C02A C02W C02Z 175.8(4) . . . . ?
C02N C02K C01X O00B -172.5(2) . . . . ?
C02N C02K C01X C022 74.5(3) . . . . ?
C01O C022 C029 C021 133.0(3) . . . . ?
C01O C022 C01X O00B -160.1(2) . . . . ?
C01O C022 C01X C02K -43.3(4) . . . . ?
C02O N00U C019 C01V -141.6(3) . . . . ?
C02O N00U C019 C01W 93.9(3) . . . . ?
C02O N00U C02K C02N 179.4(2) . . . . ?
C02O N00U C02K C01X -52.4(3) . . . . ?
C02O C021 C029 C022 -94.3(3) . . . . ?
C01V C019 C01W O00H -67.4(3) . . . . ?
C01V C02A C02N C02K 37.6(4) . . . . ?
C01V C02A C02W C02Z -1.0(6) . . . . ?
C01V C02E C02Y C02Z -0.9(5) . . . . ?
C01W C019 C01V C02A 108.4(3) . . . . ?
C01W C019 C01V C02E -74.3(3) . . . . ?
C02W C02A C02N C02K -139.2(3) . . . . ?
C02W C02A C01V C019 177.6(3) . . . . ?
C02W C02A C01V C02E 0.3(5) . . . . ?
C01X O00B C021 C029 -47.8(2) . . . . ?
C01X O00B C021 C02O 71.8(3) . . . . ?
C01X C022 C029 C021 7.7(3) . . . . ?
C01X C022 C01O O13 -71.5(4) . . . . ?
C01X C022 C01O O00K 107.6(4) . . . . ?
C01X C02K C02N C02A 172.1(2) . . . . ?
C02Y C02E C01V C019 -176.8(3) . . . . ?
C02Y C02E C01V C02A 0.7(5) . . . . ?

loop_
_smtbx_masks_void_nr
_smtbx_masks_void_average_x
_smtbx_masks_void_average_y
_smtbx_masks_void_average_z
_smtbx_masks_void_volume
_smtbx_masks_void_count_electrons
_smtbx_masks_void_content
1 -0.129 0.299 0.906 15.1 0.5 ?
2 0.129 0.799 0.094 15.1 0.5 ?
3 0.306 0.775 0.544 56.8 8.8 ?
4 0.406 0.267 -0.001 34.4 2.9 ?
5 0.594 0.767 0.001 34.4 2.8 ?
6 0.694 0.275 0.456 56.8 8.6 ?
